data_7060767
loop_
_publ_author_name
'Ol'shevskaya, Valentina A.'
'Alpatova, Victoria M.'
'Makarenkov, Anton V.'
'Kononova, Elena G.'
'Smol&#x2019;yakov, Alexander F.'
'Peregudov, Alexander S.'
'Rys, Evgeny G.'

_publ_section_title
;
 Synthesis of maleimide-functionalized carboranes and their utility in
 Michael addition reactions
;
_journal_issue 27
_journal_name_full 'New Journal of Chemistry'
_journal_page_first 12159
_journal_page_last 12167
_journal_paper_doi 10.1039/D1NJ02499J
_journal_volume 45
_journal_year 2021
_chemical_absolute_configuration unk
_chemical_formula_moiety 'C8 H23 B20 N O2 S'
_chemical_formula_sum 'C8 H23 B20 N O2 S'
_chemical_formula_weight 413.828
_space_group_crystal_system triclinic
_space_group_IT_number 1
_space_group_name_Hall 'P 1'
_space_group_name_H-M_alt 'P 1'
_symmetry_Int_Tables_number 1
_audit_creation_date 2021-06-09
_audit_creation_method
;
Olex2 1.5-dev
(compiled 2021.06.01 svn.r985b505f for OlexSys, GUI svn.r6225)
;
_audit_update_record
;
2021-06-10 deposited with the CCDC.	2021-06-18 downloaded from the CCDC.
;
_cell_angle_alpha 105.946(4)
_cell_angle_beta 91.131(4)
_cell_angle_gamma 95.610(4)
_cell_formula_units_Z 1
_cell_length_a 6.9661(17)
_cell_length_b 7.0272(17)
_cell_length_c 11.414(3)
_cell_measurement_reflns_used 1824
_cell_measurement_temperature 120
_cell_measurement_theta_max 29.43
_cell_measurement_theta_min 2.94
_cell_volume 534.0(2)
_computing_cell_refinement 'SAINT v8.34A (Bruker, 2013)'
_computing_data_reduction 'SAINT v8.34A (Bruker, 2013)'
_computing_molecular_graphics 'Olex2 1.5-dev (Dolomanov et al., 2009)'
_computing_publication_material 'Olex2 1.5-dev (Dolomanov et al., 2009)'
_computing_structure_refinement 'olex2.refine 1.5-dev (Bourhis et al., 2015)'
_computing_structure_solution 'ShelXT (Sheldrick, 2015)'
_diffrn_ambient_temperature 120.00
_diffrn_detector_area_resol_mean 8
_diffrn_measured_fraction_theta_full 0.9969
_diffrn_measured_fraction_theta_max 0.9972
_diffrn_measurement_device_type 'Bruker APEX-II CCD'
_diffrn_measurement_method '\f and \w scans'
_diffrn_radiation_type 'Mo K\a'
_diffrn_radiation_wavelength 0.71073
_diffrn_reflns_av_R_equivalents 0.0250
_diffrn_reflns_av_unetI/netI 0.0795
_diffrn_reflns_Laue_measured_fraction_full 0.9969
_diffrn_reflns_Laue_measured_fraction_max 0.9972
_diffrn_reflns_limit_h_max 9
_diffrn_reflns_limit_h_min -9
_diffrn_reflns_limit_k_max 9
_diffrn_reflns_limit_k_min -9
_diffrn_reflns_limit_l_max 15
_diffrn_reflns_limit_l_min -15
_diffrn_reflns_number 6236
_diffrn_reflns_point_group_measured_fraction_full 0.9553
_diffrn_reflns_point_group_measured_fraction_max 0.9550
_diffrn_reflns_theta_full 25.2417
_diffrn_reflns_theta_max 25.99
_diffrn_reflns_theta_min 1.86
_exptl_absorpt_coefficient_mu 0.160
_exptl_absorpt_correction_T_max 0.7459
_exptl_absorpt_correction_T_min 0.6145
_exptl_absorpt_correction_type multi-scan
_exptl_absorpt_process_details
'SADABS-2008/1 (Bruker,2008) was used for absorption correction. wR2(int) was 0.0588 before and 0.0451 after correction. The Ratio of minimum to maximum transmission is 0.8238. The \l/2 correction factor is 0.0015.'
_exptl_crystal_colour colourless
_exptl_crystal_colour_primary colourless
_exptl_crystal_density_diffrn 1.287
_exptl_crystal_description plate
_exptl_crystal_F_000 210.168
_exptl_crystal_size_max 0.28
_exptl_crystal_size_mid 0.14
_exptl_crystal_size_min 0.05
_refine_diff_density_max 0.3043
_refine_diff_density_min -0.2585
_refine_diff_density_rms 0.0573
_refine_ls_abs_structure_details 'Hooft, R.W.W., Straver, L.H., Spek, A.L. (2010). J. Appl. Cryst., 43, 665-668.'
_refine_ls_abs_structure_Flack -0.01(6)
_refine_ls_d_res_high 0.8109
_refine_ls_d_res_low 10.9614
_refine_ls_goodness_of_fit_ref 1.0748
_refine_ls_hydrogen_treatment mixed
_refine_ls_matrix_type full
_refine_ls_number_constraints 45
_refine_ls_number_parameters 401
_refine_ls_number_reflns 4032
_refine_ls_number_restraints 316
_refine_ls_restrained_S_all 1.0313
_refine_ls_R_factor_all 0.0576
_refine_ls_R_factor_gt 0.0470
_refine_ls_shift/su_max -0.0005
_refine_ls_shift/su_mean 0.0000
_refine_ls_structure_factor_coef Fsqd
_refine_ls_weighting_details 'w=1/[\s^2^(Fo^2^)+(0.0657P)^2^] where P=(Fo^2^+2Fc^2^)/3'
_refine_ls_weighting_scheme calc
_refine_ls_wR_factor_gt 0.1136
_refine_ls_wR_factor_ref 0.1200
_reflns_Friedel_coverage 0.913
_reflns_limit_h_max 8
_reflns_limit_h_min -8
_reflns_limit_k_max 8
_reflns_limit_k_min -8
_reflns_limit_l_max 14
_reflns_limit_l_min -14
_reflns_number_gt 3552
_reflns_number_total 4032
_reflns_threshold_expression I>=2u(I)
_cod_data_source_file d1nj02499j2.cif
_cod_data_source_block 4
_cod_depositor_comments 'Adding full bibliography for 7060766--7060768.cif.'
_cod_original_sg_symbol_Hall ' P 1'
_cod_database_code 7060767
_olex2_refinement_description
;
1. Fixed Uiso
 At 1.2 times of:
  All B(H) groups, All C(H) groups
2. Shared sites
{C2A, B2A}
{C1A, B1A}
{B4A, C6}
{B8A, C8A}
3. Restrained distances
 S1R-C3 \\sim S1S-C3A
 with sigma of 0.02
 B9B-H10B \\sim B9C-H10C
 with sigma of 0.04
 S1R-B9B \\sim S1S-B9C
 with sigma of 0.02
 H4B-B8B \\sim H4C-B8C
 with sigma of 0.04
 O6-C2 \\sim O6A-C1
 with sigma of 0.02
 B7B-B10B \\sim C7C-B10C
 with sigma of 0.04
 O7-C5 \\sim O7A-C5A
 with sigma of 0.02
 C3B-H8B \\sim B3C-H8C
 with sigma of 0.04
 N1-C2 \\sim N1A-C1
 with sigma of 0.02
 C6B-H10B \\sim B6C-H10C
 with sigma of 0.04
 N1-C5 \\sim N1A-C5A
 with sigma of 0.02
 H11B-B12B \\sim H11C-B12C
 with sigma of 0.04
 N1-B3A \\sim N1A-B3A
 with sigma of 0.02
 H7B-B8B \\sim H7C-B8C
 with sigma of 0.04
 B1B-H1B \\sim C1C-H1C
 with sigma of 0.02
 H2B-C3B \\sim H2C-B3C
 with sigma of 0.04
 B4B-H5B \\sim B4C-H5C
 with sigma of 0.04
 B5B-B11B \\sim B5C-B11C
 with sigma of 0.04
 B8B-B10B \\sim B8C-B10C
 with sigma of 0.04
 B10B-H12B \\sim B10C-H12C
 with sigma of 0.04
 B7B-C6B \\sim C7C-B6C
 with sigma of 0.04
 C2-C3 \\sim C1-C3A
 with sigma of 0.02
 B7B-H12B \\sim C7C-H12C
 with sigma of 0.04
 C3-C4 \\sim C3A-C4A
 with sigma of 0.02
 C4-H4
 with sigma of 0.02
 C4-C5 \\sim C4A-C5A
 with sigma of 0.02
 C3B-H4B \\sim B3C-H4C
 with sigma of 0.04
 B7B-H7B \\sim C7C-H7C
 with sigma of 0.02
 B5B-B8B \\sim B5C-B8C
 with sigma of 0.04
 H5B-B9B \\sim H5C-B9C
 with sigma of 0.04
 B7B-H3B \\sim C7C-H3C
 with sigma of 0.04
 B2B-H2B \\sim B2C-H2C
 with sigma of 0.02
 B7B-H8B \\sim C7C-H8C
 with sigma of 0.04
 B2B-C3B \\sim B2C-B3C
 with sigma of 0.02
 B7B-H11B \\sim C7C-H11C
 with sigma of 0.04
 B2B-C6B \\sim B2C-B6C
 with sigma of 0.02
 H7B-B2B \\sim H7C-B2C
 with sigma of 0.04
 B2B-B11B \\sim B2C-B11C
 with sigma of 0.02
 H7B-B12B \\sim H7C-B12C
 with sigma of 0.04
 C3B-H3B \\sim B3C-H3C
 with sigma of 0.02
 B2B-B4B \\sim B2C-B4C
 with sigma of 0.04
 B2B-B8B \\sim B2C-B8C
 with sigma of 0.04
 B2B-B12B \\sim B2C-B12C
 with sigma of 0.04
 B4B-H4B \\sim B4C-H4C
 with sigma of 0.02
 H2B-B11B \\sim H2C-B11C
 with sigma of 0.04
 C3B-C6B \\sim B3C-B6C
 with sigma of 0.04
 C3B-B11B \\sim B3C-B11C
 with sigma of 0.04
 B4B-B9B \\sim B4C-B9C
 with sigma of 0.02
 H3B-B8B \\sim H3C-B8C
 with sigma of 0.04
 B5B-H5B \\sim B5C-H5C
 with sigma of 0.02
 B4B-B8B \\sim B4C-B8C
 with sigma of 0.04
 B4B-B12B \\sim B4C-B12C
 with sigma of 0.04
 B5B-C6B \\sim B5C-B6C
 with sigma of 0.04
 B5B-B10B \\sim B5C-B10C
 with sigma of 0.04
 C6B-H6B \\sim B6C-H6C
 with sigma of 0.02
 C6B-B9B \\sim B6C-B9C
 with sigma of 0.04
 C6B-H11B \\sim B6C-H11C
 with sigma of 0.04
 B8B-H8B \\sim B8C-H8C
 with sigma of 0.02
 H6B-B11B \\sim H6C-B11C
 with sigma of 0.04
 B8B-B12B \\sim B8C-B12C
 with sigma of 0.02
 H8B-B12B \\sim H8C-B12C
 with sigma of 0.04
 B9B-B12B \\sim B9C-B12C
 with sigma of 0.02
 B10B-H11B \\sim B10C-H11C
 with sigma of 0.04
 B10B-H10B \\sim B10C-H10C
 with sigma of 0.02
 H10B-B11B \\sim H10C-B11C
 with sigma of 0.04
 B11B-H12B \\sim B11C-H12C
 with sigma of 0.04
 B7B-B4B \\sim C7C-B4C
 with sigma of 0.04
 B11B-H11B \\sim B11C-H11C
 with sigma of 0.02
 B7B-B8B \\sim C7C-B8C
 with sigma of 0.04
 B7B-B9B \\sim C7C-B9C
 with sigma of 0.04
 B7B-B11B \\sim C7C-B11C
 with sigma of 0.04
 B12B-H12B \\sim B12C-H12C
 with sigma of 0.02
 B7B-B12B \\sim C7C-B12C
 with sigma of 0.04
 S1R-C2 \\sim S1S-C1
 with sigma of 0.04
 H7B-C3B \\sim H7C-B3C
 with sigma of 0.04
 S1R-C4 \\sim S1S-C4A
 with sigma of 0.04
 H7B-B11B \\sim H7C-B11C
 with sigma of 0.04
 S1R-B4B \\sim S1S-B4C
 with sigma of 0.04
 S1R-B5B \\sim S1S-B5C
 with sigma of 0.04
 B2B-H3B \\sim B2C-H3C
 with sigma of 0.04
 S1R-B8B \\sim S1S-B8C
 with sigma of 0.04
 B2B-B5B \\sim B2C-B5C
 with sigma of 0.04
 S1R-B10B \\sim S1S-B10C
 with sigma of 0.04
 B2B-H6B \\sim B2C-H6C
 with sigma of 0.04
 S1R-B12B \\sim S1S-B12C
 with sigma of 0.04
 B2B-B10B \\sim B2C-B10C
 with sigma of 0.04
 O6-N1 \\sim O6A-N1A
 with sigma of 0.04
 B2B-H11B \\sim B2C-H11C
 with sigma of 0.04
 O6-C3 \\sim O6A-C3A
 with sigma of 0.04
 O7-N1 \\sim O7A-N1A
 with sigma of 0.04
 H2B-C6B \\sim H2C-B6C
 with sigma of 0.04
 O7-C4 \\sim O7A-C4A
 with sigma of 0.04
 C3B-B4B \\sim B3C-B4C
 with sigma of 0.04
 N1-C3 \\sim N1A-C3A
 with sigma of 0.04
 C3B-B5B \\sim B3C-B5C
 with sigma of 0.04
 N1-C4 \\sim N1A-C4A
 with sigma of 0.04
 C3B-B8B \\sim B3C-B8C
 with sigma of 0.04
 B1B-B7B \\sim C1C-C7C
 with sigma of 0.04
 C3B-B9B \\sim B3C-B9C
 with sigma of 0.04
 B1B-B2B \\sim C1C-B2C
 with sigma of 0.04
 C3B-B12B \\sim B3C-B12C
 with sigma of 0.04
 B1B-H2B \\sim C1C-H2C
 with sigma of 0.04
 H3B-B4B \\sim H3C-B4C
 with sigma of 0.04
 B1B-C3B \\sim C1C-B3C
 with sigma of 0.04
 B4B-B5B \\sim B4C-B5C
 with sigma of 0.04
 B1B-H3B \\sim C1C-H3C
 with sigma of 0.04
 B4B-C6B \\sim B4C-B6C
 with sigma of 0.04
 B1B-B4B \\sim C1C-B4C
 with sigma of 0.04
 B4B-H8B \\sim B4C-H8C
 with sigma of 0.04
 B1B-H4B \\sim C1C-H4C
 with sigma of 0.04
 B4B-B10B \\sim B4C-B10C
 with sigma of 0.04
 B1B-B5B \\sim C1C-B5C
 with sigma of 0.04
 H4B-B5B \\sim H4C-B5C
 with sigma of 0.04
 B1B-H5B \\sim C1C-H5C
 with sigma of 0.04
 H4B-B9B \\sim H4C-B9C
 with sigma of 0.04
 B1B-C6B \\sim C1C-B6C
 with sigma of 0.04
 B5B-H6B \\sim B5C-H6C
 with sigma of 0.04
 B1B-H6B \\sim C1C-H6C
 with sigma of 0.04
 B5B-B9B \\sim B5C-B9C
 with sigma of 0.04
 B1B-B8B \\sim C1C-B8C
 with sigma of 0.04
 B5B-H10B \\sim B5C-H10C
 with sigma of 0.04
 B1B-B9B \\sim C1C-B9C
 with sigma of 0.04
 B5B-B12B \\sim B5C-B12C
 with sigma of 0.04
 B1B-B10B \\sim C1C-B10C
 with sigma of 0.04
 H5B-C6B \\sim H5C-B6C
 with sigma of 0.04
 B1B-B11B \\sim C1C-B11C
 with sigma of 0.04
 H5B-B10B \\sim H5C-B10C
 with sigma of 0.04
 H1B-B2B \\sim H1C-B2C
 with sigma of 0.04
 C6B-B10B \\sim B6C-B10C
 with sigma of 0.04
 H1B-C3B \\sim H1C-B3C
 with sigma of 0.04
 C6B-B11B \\sim B6C-B11C
 with sigma of 0.04
 H1B-B4B \\sim H1C-B4C
 with sigma of 0.04
 C6B-B12B \\sim B6C-B12C
 with sigma of 0.04
 H1B-B5B \\sim H1C-B5C
 with sigma of 0.04
 H6B-B10B \\sim H6C-B10C
 with sigma of 0.04
 H1B-C6B \\sim H1C-B6C
 with sigma of 0.04
 B8B-B9B \\sim B8C-B9C
 with sigma of 0.04
 C2-C4 \\sim C1-C4A
 with sigma of 0.04
 B8B-B11B \\sim B8C-B11C
 with sigma of 0.04
 C2-C5 \\sim C1-C5A
 with sigma of 0.04
 B8B-H12B \\sim B8C-H12C
 with sigma of 0.04
 C2-B3A \\sim C1-B3A
 with sigma of 0.04
 H8B-B9B \\sim H8C-B9C
 with sigma of 0.04
 C3-H4
 with sigma of 0.04
 B9B-B10B \\sim B9C-B10C
 with sigma of 0.04
 C3-C5 \\sim C3A-C5A
 with sigma of 0.04
 B9B-B11B \\sim B9C-B11C
 with sigma of 0.04
 C3-B9B \\sim C3A-B9C
 with sigma of 0.04
 B9B-H12B \\sim B9C-H12C
 with sigma of 0.04
 B10B-B11B \\sim B10C-B11C
 with sigma of 0.04
 B10B-B12B \\sim B10C-B12C
 with sigma of 0.04
 H4-C5
 with sigma of 0.04
 H10B-B12B \\sim H10C-B12C
 with sigma of 0.04
 C5-B3A \\sim C5A-B3A
 with sigma of 0.04
 B11B-B12B \\sim B11C-B12C
 with sigma of 0.04
 B7B-B2B \\sim C7C-B2C
 with sigma of 0.04
 B7B-H2B \\sim C7C-H2C
 with sigma of 0.04
 B7B-C3B \\sim C7C-B3C
 with sigma of 0.04
4. Uiso/Uaniso restraints and constraints
Uanis(C2A) = Uanis(B2A)
Uanis(C1A) = Uanis(B1A)
Uanis(B4A) = Uanis(C6)
Uanis(B8A) = Uanis(C8A)
5. Others
 Sof(S1S)=Sof(O6A)=Sof(O7A)=Sof(N1A)=Sof(C1C)=Sof(H1C)=Sof(C1)=Sof(C3A)=
 Sof(C4A)=Sof(H4Aa)=Sof(C5A)=Sof(C7C)=Sof(H7C)=Sof(B2C)=Sof(B3C)=Sof(H3C)=
 Sof(B4C)=Sof(H4C)=Sof(B5C)=Sof(H5C)=Sof(B6C)=Sof(H6C)=Sof(B8C)=Sof(H8C)=
 Sof(B9C)=Sof(B10C)=Sof(H10C)=Sof(B11C)=Sof(H11C)=Sof(B12C)=Sof(H12C)=Sof(H2C)=
 Sof(H4Aa)=Sof(H2A)=Sof(C2A)=Sof(C1A)=Sof(B4A)=Sof(B8A)=Sof(H8A)=Sof(H1A)=
 Sof(H2A)=Sof(H4A)=1-FVAR(1)
 Sof(S1R)=Sof(O6)=Sof(O7)=Sof(N1)=Sof(B1B)=Sof(H1B)=Sof(C2)=Sof(C3)=Sof(C4)=
 Sof(H4)=Sof(C5)=Sof(B7B)=Sof(H7B)=Sof(B2B)=Sof(H2B)=Sof(C3B)=Sof(H3B)=Sof(B4B)=
 Sof(H4B)=Sof(B5B)=Sof(H5B)=Sof(C6B)=Sof(H6B)=Sof(B8B)=Sof(H8B)=Sof(B9B)=
 Sof(B10B)=Sof(H10B)=Sof(B11B)=Sof(H11B)=Sof(B12B)=Sof(H12B)=Sof(B2A)=Sof(B1A)=
 Sof(C6)=Sof(C8A)=Sof(H6)=Sof(H8Aa)=Sof(H2Aa)=Sof(H1Aa)=FVAR(1)
 Fixed U11: S1S(0.030528)
 Fixed U12: S1S(-0.001165)
 Fixed U13: S1S(0.001882)
 Fixed U22: S1S(0.025951)
 Fixed U23: S1S(0.004324)
 Fixed U33: S1S(0.036061)
 Fixed Uiso: H1A(0.03) H1B(0.03) H2A(0.03) H4(0.03) H7B(0.03) H2B(0.03)
 H3B(0.03) H4A(0.03) H4B(0.03) H5A(0.03) H5B(0.03) H6A(0.03) H6B(0.03)
 H7A(0.03) H8A(0.03) H8B(0.03) H9A(0.03) H10A(0.03) H10B(0.03) H11A(0.03)
 H11B(0.03) H12A(0.03) H12B(0.03) B4C(0.03) B9C(0.03) O6A(0.03) B6C(0.03)
 O7A(0.03) H11C(0.03) N1A(0.03) B5C(0.03) C1C(0.03) B8C(0.03) H1C(0.03)
 H10C(0.03) C1(0.03) H12C(0.03) C3A(0.03) H4C(0.03) C4A(0.03) H5C(0.03)
 H4Aa(0.03) H6C(0.03) C5A(0.03) H8C(0.03) C7C(0.03) B10C(0.03) H7C(0.03)
 B11C(0.03) B2C(0.03) B12C(0.03) B3C(0.03) H2C(0.03) H3C(0.03)
6.a Aromatic/amide H refined with riding coordinates:
 C4(H4), C4A(H4Aa)
6.b Boron cage BH refined with riding coordinates:
 B1B(H1B), B7B(H7B), B2B(H2B), C3B(H3B), B4B(H4B), B5A(H5A), B5B(H5B),
 B6A(H6A), C6B(H6B), B7A(H7A), B8A(H8A), B8B(H8B), B9A(H9A), B10A(H10A),
 B10B(H10B), B11A(H11A), B11B(H11B), B12A(H12A), B12B(H12B), C1A(H1A), C2A(H2A),
  C6(H6), C8A(H8Aa), B4A(H4A), B2A(H2Aa), B1A(H1Aa)
;
_olex2_submission_special_instructions 'No special instructions were received'

loop_
_space_group_symop_id
_space_group_symop_operation_xyz
1 x,y,z

loop_
_atom_site_label
_atom_site_type_symbol
_atom_site_fract_x
_atom_site_fract_y
_atom_site_fract_z
_atom_site_U_iso_or_equiv
_atom_site_adp_type
_atom_site_occupancy
_atom_site_refinement_flags_posn
_atom_site_disorder_group
S1R S 0.3998(4) 0.6085(5) 0.3312(3) 0.0195(2) Uani 0.8817(17) D 1
O6 O 0.1792(5) 0.3809(8) 0.4867(5) 0.0207(7) Uani 0.8817(17) D 1
O7 O 0.7575(6) 0.4979(7) 0.7032(3) 0.0269(6) Uani 0.8817(17) D 1
N1 N 0.4417(7) 0.4115(12) 0.6206(6) 0.0169(7) Uani 0.8817(17) D 1
C1A C 0.4083(6) 0.0377(7) 0.6757(4) 0.0219(7) Uani 0.1183(17) . 2
B1B B 0.6883(7) 1.0900(7) 0.1824(4) 0.0210(8) Uani 0.8817(17) D 1
H1B H 0.6363(7) 1.2177(7) 0.1544(4) 0.030000 Uiso 0.8817(17) DR 1
C2 C 0.3460(6) 0.4378(9) 0.5199(5) 0.0159(8) Uani 0.8817(17) D 1
C2A C 0.4845(7) 0.2188(7) 0.8169(4) 0.0211(7) Uani 0.1183(17) . 2
C3 C 0.4900(6) 0.5504(7) 0.4584(4) 0.0169(7) Uani 0.8817(17) D 1
C4 C 0.6587(7) 0.5798(7) 0.5213(4) 0.0191(7) Uani 0.8817(17) D 1
H4 H 0.7747(7) 0.6444(7) 0.5014(4) 0.030000 Uiso 0.8817(17) DR 1
C5 C 0.6383(7) 0.4972(8) 0.6256(5) 0.0195(8) Uani 0.8817(17) D 1
B7B B 0.9964(9) 0.9347(9) 0.2865(6) 0.0176(8) Uani 0.8817(17) D 1
H7B H 1.1464(9) 0.9611(9) 0.3291(6) 0.030000 Uiso 0.8817(17) DR 1
B2B B 0.9335(7) 1.0363(7) 0.1672(4) 0.0192(8) Uani 0.8817(17) D 1
H2B H 1.0424(7) 1.1286(7) 0.1293(4) 0.030000 Uiso 0.8817(17) DR 1
B3A B 0.3640(6) 0.2908(7) 0.7002(4) 0.0180(7) Uani 1.000000 D .
C3B C 0.8357(6) 1.1097(7) 0.3041(4) 0.0168(6) Uani 0.8817(17) D 1
H3B H 0.8850(6) 1.2638(7) 0.3622(4) 0.030000 Uiso 0.8817(17) DR 1
B4A B 0.1888(6) 0.0953(6) 0.6389(4) 0.0168(6) Uani 0.1183(17) . 2
B4B B 0.6009(7) 1.0220(7) 0.3096(4) 0.0173(7) Uani 0.8817(17) D 1
H4B H 0.4915(7) 1.1056(7) 0.3673(4) 0.030000 Uiso 0.8817(17) DR 1
B5A B 0.1915(7) -0.1020(7) 0.6978(4) 0.0218(7) Uani 1.000000 . .
H5A H 0.152(5) -0.240(5) 0.640(3) 0.030000 Uiso 1.000000 R .
B5B B 0.5398(8) 0.8613(9) 0.1614(5) 0.0195(10) Uani 0.8817(17) D 1
H5B H 0.3901(8) 0.8359(9) 0.1185(5) 0.030000 Uiso 0.8817(17) DR 1
B6A B 0.3767(7) -0.0243(7) 0.8148(4) 0.0235(7) Uani 1.000000 . .
H6A H 0.457(5) -0.143(5) 0.838(3) 0.030000 Uiso 1.000000 R .
C6B C 0.7486(6) 0.8754(7) 0.0860(4) 0.0212(7) Uani 0.8817(17) D 1
H6B H 0.7344(6) 0.8596(7) -0.0143(4) 0.030000 Uiso 0.8817(17) DR 1
B7A B 0.2997(6) 0.3836(7) 0.8551(4) 0.0193(7) Uani 1.000000 . .
H7A H 0.328(5) 0.547(5) 0.898(3) 0.030000 Uiso 1.000000 R .
B8A B 0.1277(6) 0.2942(6) 0.7414(4) 0.0179(6) Uani 0.1183(17) . 2
H8A H 0.0423(6) 0.4040(6) 0.7146(4) 0.030000 Uiso 0.1183(17) R 2
B8B B 0.7903(7) 0.9274(7) 0.3751(4) 0.0176(7) Uani 0.8817(17) D 1
H8B H 0.8051(7) 0.9496(7) 0.4760(4) 0.030000 Uiso 0.8817(17) DR 1
B9A B 0.0097(7) 0.0636(7) 0.7352(4) 0.0208(7) Uani 1.000000 . .
H9A H -0.130(5) 0.028(5) 0.696(3) 0.030000 Uiso 1.000000 R .
B9B B 0.6034(7) 0.7594(7) 0.2814(4) 0.0152(7) Uani 0.8817(17) D 1
B10A B 0.1285(6) -0.0093(7) 0.8514(4) 0.0221(7) Uani 1.000000 . .
H10A H 0.0513(6) -0.1083(7) 0.9013(4) 0.030000 Uiso 1.000000 R .
B10B B 0.6942(7) 0.6686(7) 0.1348(4) 0.0182(8) Uani 0.8817(17) D 1
H10B H 0.6446(7) 0.5165(7) 0.0739(4) 0.030000 Uiso 0.8817(17) DR 1
B11A B 0.3089(7) 0.1887(7) 0.9249(4) 0.0211(7) Uani 1.000000 . .
H11A H 0.363(5) 0.226(5) 1.026(3) 0.030000 Uiso 1.000000 R .
B11B B 0.9372(7) 0.7746(7) 0.1373(4) 0.0204(8) Uani 0.8817(17) D 1
H11B H 1.0465(7) 0.6929(7) 0.0785(4) 0.030000 Uiso 0.8817(17) DR 1
B12A B 0.0830(7) 0.2423(7) 0.8765(4) 0.0208(7) Uani 1.000000 . .
H12A H -0.030(5) 0.307(5) 0.927(3) 0.030000 Uiso 1.000000 R .
B12B B 0.8501(7) 0.7060(7) 0.2665(4) 0.0183(7) Uani 0.8817(17) D 1
H12B H 0.9036(7) 0.5792(7) 0.2946(4) 0.030000 Uiso 0.8817(17) DR 1
S1S S 0.8159(10) 0.6603(10) 0.4480(6) 0.030847 Uani 0.1183(17) D 2
O6A O 0.738(4) 0.458(4) 0.651(2) 0.030000 Uiso 0.1183(17) D 2
O7A O 0.121(4) 0.378(6) 0.488(3) 0.030000 Uiso 0.1183(17) D 2
N1A N 0.404(5) 0.410(9) 0.608(5) 0.030000 Uiso 0.1183(17) D 2
C1C C 0.951(3) 0.903(4) 0.137(2) 0.030000 Uiso 0.1183(17) D 2
H1C H 1.086(8) 0.896(13) 0.077(7) 0.030000 Uiso 0.1183(17) D 2
C1 C 0.595(4) 0.475(7) 0.595(3) 0.030000 Uiso 0.1183(17) D 2
C3A C 0.595(4) 0.563(6) 0.486(3) 0.030000 Uiso 0.1183(17) D 2
C4A C 0.413(4) 0.549(5) 0.444(3) 0.030000 Uiso 0.1183(17) D 2
C5A C 0.284(4) 0.442(8) 0.512(4) 0.030000 Uiso 0.1183(17) D 2
C7C C 0.546(4) 0.883(5) 0.141(3) 0.030000 Uiso 0.1183(17) D 2
H7C H 0.401(7) 0.879(13) 0.096(7) 0.030000 Uiso 0.1183(17) D 2
B2C B 0.748(4) 1.012(4) 0.108(2) 0.030000 Uiso 0.1183(17) D 2
B3C B 0.739(4) 0.769(4) 0.078(2) 0.030000 Uiso 0.1183(17) D 2
H3C H 0.732(12) 0.667(10) -0.014(4) 0.030000 Uiso 0.1183(17) D 2
B4C B 0.877(4) 0.699(4) 0.183(2) 0.030000 Uiso 0.1183(17) D 2
H4C H 0.942(11) 0.554(8) 0.150(8) 0.030000 Uiso 0.1183(17) D 2
B5C B 0.984(5) 0.912(6) 0.288(3) 0.030000 Uiso 0.1183(17) D 2
H5C H 1.124(7) 0.935(13) 0.342(7) 0.030000 Uiso 0.1183(17) D 2
B6C B 0.899(4) 1.101(4) 0.236(3) 0.030000 Uiso 0.1183(17) D 2
H6C H 0.990(10) 1.244(8) 0.254(7) 0.030000 Uiso 0.1183(17) D 2
B8C B 0.615(4) 0.686(3) 0.193(2) 0.030000 Uiso 0.1183(17) D 2
H8C H 0.533(11) 0.535(7) 0.170(8) 0.030000 Uiso 0.1183(17) D 2
B9C B 0.772(4) 0.784(4) 0.324(2) 0.030000 Uiso 0.1183(17) D 2
B10C B 0.790(4) 1.041(4) 0.360(2) 0.030000 Uiso 0.1183(17) D 2
H10C H 0.817(12) 1.141(11) 0.457(4) 0.030000 Uiso 0.1183(17) D 2
B11C B 0.655(4) 1.104(4) 0.251(2) 0.030000 Uiso 0.1183(17) D 2
H11C H 0.584(11) 1.248(8) 0.273(7) 0.030000 Uiso 0.1183(17) D 2
B12C B 0.568(3) 0.906(4) 0.301(2) 0.030000 Uiso 0.1183(17) D 2
H12C H 0.437(8) 0.912(13) 0.360(7) 0.030000 Uiso 0.1183(17) D 2
H2C H 0.752(12) 1.101(12) 0.036(6) 0.030000 Uiso 0.1183(17) D 2
B2A B 0.4845(7) 0.2188(7) 0.8169(4) 0.0211(7) Uani 0.8817(17) . 1
B1A B 0.4083(6) 0.0377(7) 0.6757(4) 0.0219(7) Uani 0.8817(17) . 1
C6 C 0.1888(6) 0.0953(6) 0.6389(4) 0.0168(6) Uani 0.8817(17) . 1
C8A C 0.1277(6) 0.2942(6) 0.7414(4) 0.0179(6) Uani 0.8817(17) . 1
H4Aa H 0.372(4) 0.600(5) 0.379(3) 0.036000 Uiso 0.1183(17) R 2
H1A H 0.5136(6) -0.0308(7) 0.6079(4) 0.0263(8) Uiso 0.1183(17) R 2
H2A H 0.6405(7) 0.2698(7) 0.8440(4) 0.0254(8) Uiso 0.1183(17) R 2
H6 H 0.1455(6) 0.0647(6) 0.5399(4) 0.0202(7) Uiso 0.8817(17) R 1
H8Aa H 0.0423(6) 0.4040(6) 0.7146(4) 0.0214(7) Uiso 0.8817(17) R 1
H4A H 0.1455(6) 0.0647(6) 0.5399(4) 0.0202(7) Uiso 0.1183(17) R 2
H2Aa H 0.6405(7) 0.2698(7) 0.8440(4) 0.0254(8) Uiso 0.8817(17) R 1
H1Aa H 0.5136(6) -0.0308(7) 0.6079(4) 0.0263(8) Uiso 0.8817(17) R 1

loop_
_atom_site_aniso_label
_atom_site_aniso_U_11
_atom_site_aniso_U_22
_atom_site_aniso_U_33
_atom_site_aniso_U_12
_atom_site_aniso_U_13
_atom_site_aniso_U_23
S1R 0.0178(4) 0.0198(4) 0.0222(4) -0.0045(3) -0.0019(3) 0.0105(3)
O6 0.0176(18) 0.0173(12) 0.0255(13) -0.0040(16) -0.0041(16) 0.0057(10)
O7 0.0200(13) 0.0319(16) 0.0324(15) -0.0025(11) -0.0063(12) 0.0175(13)
N1 0.0144(19) 0.0153(13) 0.0209(19) -0.0005(17) 0.0002(15) 0.0058(13)
C1A 0.0221(17) 0.0154(15) 0.0291(18) 0.0054(13) 0.0069(14) 0.0062(13)
B1B 0.024(2) 0.0160(18) 0.024(2) -0.0010(15) -0.0001(16) 0.0085(16)
C2 0.021(2) 0.0090(14) 0.0153(16) 0.0028(17) 0.0013(17) -0.0005(12)
C2A 0.0210(17) 0.0188(16) 0.0247(17) 0.0010(13) 0.0005(13) 0.0084(14)
C3 0.0194(19) 0.0131(15) 0.0195(18) 0.0060(17) 0.0068(16) 0.0046(14)
C4 0.0177(17) 0.0153(16) 0.025(2) 0.0018(14) 0.0036(13) 0.0062(16)
C5 0.013(2) 0.0135(17) 0.033(3) -0.0003(14) -0.0016(15) 0.0091(19)
B7B 0.0159(18) 0.016(2) 0.0207(18) -0.0006(15) 0.0002(14) 0.0046(15)
B2B 0.0199(19) 0.0167(19) 0.0198(19) -0.0028(14) -0.0003(15) 0.0048(15)
B3A 0.0170(16) 0.0157(15) 0.0208(17) 0.0022(12) 0.0027(12) 0.0040(13)
C3B 0.0181(16) 0.0124(15) 0.0188(16) -0.0002(12) 0.0003(13) 0.0033(13)
B4A 0.0191(15) 0.0143(14) 0.0156(14) 0.0015(11) 0.0024(11) 0.0018(11)
B4B 0.0134(17) 0.0152(18) 0.0240(19) 0.0011(14) 0.0009(14) 0.0068(15)
B5A 0.0256(18) 0.0145(15) 0.0250(18) -0.0008(13) 0.0057(14) 0.0056(14)
B5B 0.020(2) 0.024(2) 0.016(2) -0.0019(16) -0.0021(16) 0.0091(16)
B6A 0.0218(17) 0.0223(17) 0.0304(19) 0.0021(14) 0.0021(14) 0.0141(15)
C6B 0.0271(19) 0.0193(18) 0.0162(16) -0.0051(15) 0.0026(13) 0.0059(14)
B7A 0.0195(16) 0.0196(16) 0.0169(16) -0.0008(13) 0.0022(12) 0.0026(14)
B8A 0.0167(15) 0.0177(15) 0.0193(14) 0.0041(11) 0.0027(11) 0.0044(12)
B8B 0.0197(19) 0.0134(18) 0.0197(18) -0.0013(14) 0.0032(14) 0.0053(15)
B9A 0.0205(17) 0.0231(17) 0.0194(16) 0.0026(14) 0.0004(13) 0.0068(14)
B9B 0.0165(18) 0.0119(17) 0.0181(19) 0.0032(13) 0.0028(14) 0.0052(14)
B10A 0.0216(17) 0.0204(17) 0.0254(18) -0.0027(13) 0.0011(14) 0.0100(15)
B10B 0.0181(19) 0.0186(18) 0.0162(18) -0.0014(14) 0.0011(15) 0.0032(15)
B11A 0.0194(17) 0.0253(17) 0.0189(16) 0.0000(13) 0.0010(13) 0.0072(14)
B11B 0.0202(19) 0.021(2) 0.0182(18) -0.0028(15) 0.0030(14) 0.0049(16)
B12A 0.0209(17) 0.0214(17) 0.0190(17) -0.0008(13) 0.0033(13) 0.0044(14)
B12B 0.0197(19) 0.0131(17) 0.0211(19) 0.0002(14) -0.0020(15) 0.0036(14)
S1S 0.030495 0.029043 0.036061 0.002649 0.004049 0.014181
B2A 0.0210(17) 0.0188(16) 0.0247(17) 0.0010(13) 0.0005(13) 0.0084(14)
B1A 0.0221(17) 0.0154(15) 0.0291(18) 0.0054(13) 0.0069(14) 0.0062(13)
C6 0.0191(15) 0.0143(14) 0.0156(14) 0.0015(11) 0.0024(11) 0.0018(11)
C8A 0.0167(15) 0.0177(15) 0.0193(14) 0.0041(11) 0.0027(11) 0.0044(12)

loop_
_atom_type_symbol
_atom_type_scat_dispersion_real
_atom_type_scat_dispersion_imag
_atom_type_scat_Cromer_Mann_a1
_atom_type_scat_Cromer_Mann_a2
_atom_type_scat_Cromer_Mann_a3
_atom_type_scat_Cromer_Mann_a4
_atom_type_scat_Cromer_Mann_b1
_atom_type_scat_Cromer_Mann_b2
_atom_type_scat_Cromer_Mann_b3
_atom_type_scat_Cromer_Mann_b4
_atom_type_scat_Cromer_Mann_c
_atom_type_scat_source
_atom_type_scat_dispersion_source
B 0.00141 0.00067 2.05450 1.33260 1.09790 0.70680 23.21850 1.02100 60.34980 0.14030 -0.1932000070810318 'International Tables Volume C Table 6.1.1.4 (pp. 500-502)' 'Henke, Gullikson and Davis, At. Data and Nucl. Data Tables, 1993, 54, 2'
C 0.00347 0.00161 2.31000 1.02000 1.58860 0.86500 20.84390 10.20750 0.56870 51.65120 0.21559999883174896 'International Tables Volume C Table 6.1.1.4 (pp. 500-502)' 'Henke, Gullikson and Davis, At. Data and Nucl. Data Tables, 1993, 54, 2'
H 0.00000 0.00000 0.49300 0.32291 0.14019 0.04081 10.51090 26.12570 3.14236 57.79970 0.0030380000825971365 'International Tables Volume C Table 6.1.1.4 (pp. 500-502)' 'Henke, Gullikson and Davis, At. Data and Nucl. Data Tables, 1993, 54, 2'
N 0.00653 0.00323 12.21260 3.13220 2.01250 1.16630 0.00570 9.89330 28.99750 0.58260 -11.529000282287598 'International Tables Volume C Table 6.1.1.4 (pp. 500-502)' 'Henke, Gullikson and Davis, At. Data and Nucl. Data Tables, 1993, 54, 2'
O 0.01158 0.00611 3.04850 2.28680 1.54630 0.86700 13.27710 5.70110 0.32390 32.90890 0.2508000135421753 'International Tables Volume C Table 6.1.1.4 (pp. 500-502)' 'Henke, Gullikson and Davis, At. Data and Nucl. Data Tables, 1993, 54, 2'
S 0.12424 0.12443 6.90530 5.20340 1.43790 1.58630 1.46790 22.21510 0.25360 56.17200 0.8669000267982483 'International Tables Volume C Table 6.1.1.4 (pp. 500-502)' 'Henke, Gullikson and Davis, At. Data and Nucl. Data Tables, 1993, 54, 2'

loop_
_geom_angle_atom_site_label_1
_geom_angle_atom_site_label_2
_geom_angle_atom_site_label_3
_geom_angle
_geom_angle_site_symmetry_1
_geom_angle_site_symmetry_3
_geom_angle_publ_flag
B9B S1R C3 105.96(18) . . ?
C5 N1 C2 108.6(3) . . ?
B3A N1 C2 125.9(3) . . ?
B3A N1 C5 124.9(3) . . ?
B3A C1A C2A 59.52(19) . . ?
B4A C1A C2A 105.0(2) . . ?
B4A C1A B3A 59.46(17) . . ?
B5A C1A C2A 108.5(2) . . ?
B5A C1A B3A 108.6(2) . . ?
B5A C1A B4A 58.54(18) . . ?
B6A C1A C2A 60.40(19) . . ?
B6A C1A B3A 107.9(2) . . ?
B6A C1A B4A 104.3(2) . . ?
B6A C1A B5A 59.9(2) . . ?
H1A C1A C2A 122.17(15) . . ?
H1A C1A B3A 121.25(15) . . ?
H1A C1A B4A 124.72(15) . . ?
H1A C1A B5A 121.20(15) . . ?
H1A C1A B6A 122.59(16) . . ?
B2B B1B H1B 121.54(17) . . ?
C3B B1B H1B 125.46(17) . . ?
C3B B1B B2B 58.1(2) . . ?
B4B B1B H1B 121.60(17) . . ?
B4B B1B B2B 108.2(3) . . ?
B4B B1B C3B 59.4(2) . . ?
B5B B1B H1B 121.69(19) . . ?
B5B B1B B2B 108.1(3) . . ?
B5B B1B C3B 105.3(3) . . ?
B5B B1B B4B 60.3(2) . . ?
C6B B1B H1B 125.70(17) . . ?
C6B B1B B2B 58.3(2) . . ?
C6B B1B C3B 100.7(3) . . ?
C6B B1B B4B 105.0(3) . . ?
C6B B1B B5B 58.9(2) . . ?
N1 C2 O6 126.4(4) . . ?
C3 C2 O6 126.5(4) . . ?
C3 C2 N1 107.1(3) . . ?
B3A C2A C1A 59.98(18) . . ?
B6A C2A C1A 59.25(19) . . ?
B6A C2A B3A 107.3(2) . . ?
B7A C2A C1A 107.4(2) . . ?
B7A C2A B3A 60.20(18) . . ?
B7A C2A B6A 106.9(2) . . ?
B11A C2A C1A 106.7(2) . . ?
B11A C2A B3A 107.2(2) . . ?
B11A C2A B6A 59.6(2) . . ?
B11A C2A B7A 59.10(18) . . ?
H2A C2A C1A 122.29(15) . . ?
H2A C2A B3A 121.76(15) . . ?
H2A C2A B6A 122.40(16) . . ?
H2A C2A B7A 122.17(15) . . ?
H2A C2A B11A 122.62(16) . . ?
C2 C3 S1R 115.5(3) . . ?
C4 C3 S1R 136.8(3) . . ?
C4 C3 C2 107.7(3) . . ?
H4 C4 C3 125.2(2) . . ?
C5 C4 C3 109.7(3) . . ?
C5 C4 H4 125.15(19) . . ?
N1 C5 O7 124.2(3) . . ?
C4 C5 O7 128.9(3) . . ?
C4 C5 N1 106.9(3) . . ?
B2B B7B H7B 121.86(19) . . ?
C3B B7B H7B 125.48(18) . . ?
C3B B7B B2B 57.8(2) . . ?
B8B B7B H7B 121.45(19) . . ?
B8B B7B B2B 107.3(3) . . ?
B8B B7B C3B 58.3(2) . . ?
B11B B7B H7B 122.5(2) . . ?
B11B B7B B2B 60.2(2) . . ?
B11B B7B C3B 103.9(3) . . ?
B11B B7B B8B 108.1(3) . . ?
B12B B7B H7B 121.97(19) . . ?
B12B B7B B2B 108.1(3) . . ?
B12B B7B C3B 104.7(3) . . ?
B12B B7B B8B 60.7(2) . . ?
B12B B7B B11B 59.9(2) . . ?
B7B B2B B1B 108.1(3) . . ?
H2B B2B B1B 121.64(17) . . ?
H2B B2B B7B 121.61(19) . . ?
C3B B2B B1B 57.7(2) . . ?
C3B B2B B7B 59.6(2) . . ?
C3B B2B H2B 125.63(17) . . ?
C6B B2B B1B 58.3(2) . . ?
C6B B2B B7B 105.0(3) . . ?
C6B B2B H2B 125.70(17) . . ?
C6B B2B C3B 100.5(2) . . ?
B11B B2B B1B 108.2(2) . . ?
B11B B2B B7B 60.2(2) . . ?
B11B B2B H2B 121.59(18) . . ?
B11B B2B C3B 105.3(3) . . ?
B11B B2B C6B 59.1(2) . . ?
C1A B3A N1 121.8(3) . . ?
C2A B3A N1 129.3(3) . . ?
C2A B3A C1A 60.50(19) . . ?
B4A B3A N1 118.3(3) . . ?
B4A B3A C1A 57.73(18) . . ?
B4A B3A C2A 104.4(2) . . ?
B7A B3A N1 126.3(4) . . ?
B7A B3A C1A 108.1(2) . . ?
B7A B3A C2A 60.52(19) . . ?
B7A B3A B4A 103.9(2) . . ?
B8A B3A N1 120.7(3) . . ?
B8A B3A C1A 104.2(2) . . ?
B8A B3A C2A 104.4(2) . . ?
B8A B3A B4A 57.41(17) . . ?
B8A B3A B7A 57.52(17) . . ?
N1A B3A N1 11.0(13) . . ?
N1A B3A C1A 124(3) . . ?
N1A B3A C2A 140.3(13) . . ?
N1A B3A B4A 109.6(19) . . ?
N1A B3A B7A 127(3) . . ?
N1A B3A B8A 110.9(16) . . ?
B2A B3A N1 129.3(3) . . ?
B2A B3A C1A 60.50(19) . . ?
B2A B3A C2A 0.0 . . ?
B2A B3A B4A 104.4(2) . . ?
B2A B3A B7A 60.52(19) . . ?
B2A B3A B8A 104.4(2) . . ?
B2A B3A N1A 140.3(13) . . ?
B1A B3A N1 121.8(3) . . ?
B1A B3A C1A 0.0 . . ?
B1A B3A C2A 60.50(19) . . ?
B1A B3A B4A 57.73(18) . . ?
B1A B3A B7A 108.1(2) . . ?
B1A B3A B8A 104.2(2) . . ?
B1A B3A N1A 124(3) . . ?
B1A B3A B2A 60.50(19) . . ?
C6 B3A N1 118.3(3) . . ?
C6 B3A C1A 57.73(18) . . ?
C6 B3A C2A 104.4(2) . . ?
C6 B3A B4A 0.0 . . ?
C6 B3A B7A 103.9(2) . . ?
C6 B3A B8A 57.41(17) . . ?
C6 B3A N1A 109.6(19) . . ?
C6 B3A B2A 104.4(2) . . ?
C6 B3A B1A 57.73(18) . . ?
C8A B3A N1 120.7(3) . . ?
C8A B3A C1A 104.2(2) . . ?
C8A B3A C2A 104.4(2) . . ?
C8A B3A B4A 57.41(17) . . ?
C8A B3A B7A 57.52(17) . . ?
C8A B3A B8A 0.0 . . ?
C8A B3A N1A 110.9(16) . . ?
C8A B3A B2A 104.4(2) . . ?
C8A B3A B1A 104.2(2) . . ?
C8A B3A C6 57.41(17) . . ?
B7B C3B B1B 115.9(3) . . ?
B2B C3B B1B 64.2(2) . . ?
B2B C3B B7B 62.7(2) . . ?
H3B C3B B1B 116.88(17) . . ?
H3B C3B B7B 117.47(18) . . ?
H3B C3B B2B 116.95(17) . . ?
B4B C3B B1B 62.5(2) . . ?
B4B C3B B7B 115.0(3) . . ?
B4B C3B B2B 115.7(2) . . ?
B4B C3B H3B 117.53(16) . . ?
B8B C3B B1B 115.0(2) . . ?
B8B C3B B7B 62.6(2) . . ?
B8B C3B B2B 114.9(2) . . ?
B8B C3B H3B 117.86(16) . . ?
B8B C3B B4B 62.9(2) . . ?
B3A B4A C1A 62.82(18) . . ?
B5A B4A C1A 63.29(19) . . ?
B5A B4A B3A 115.3(2) . . ?
B8A B4A C1A 111.2(2) . . ?
B8A B4A B3A 61.18(17) . . ?
B8A B4A B5A 111.4(2) . . ?
B9A B4A C1A 115.4(2) . . ?
B9A B4A B3A 114.9(2) . . ?
B9A B4A B5A 62.89(19) . . ?
B9A B4A B8A 61.55(18) . . ?
H4A B4A C1A 118.02(15) . . ?
H4A B4A B3A 117.37(14) . . ?
H4A B4A B5A 117.96(15) . . ?
H4A B4A B8A 121.24(14) . . ?
H4A B4A B9A 117.12(15) . . ?
C3B B4B B1B 58.2(2) . . ?
H4B B4B B1B 121.34(17) . . ?
H4B B4B C3B 125.16(16) . . ?
B5B B4B B1B 60.6(2) . . ?
B5B B4B C3B 104.6(3) . . ?
B5B B4B H4B 122.11(19) . . ?
B8B B4B B1B 107.9(2) . . ?
B8B B4B C3B 58.66(19) . . ?
B8B B4B H4B 121.39(16) . . ?
B8B B4B B5B 108.2(3) . . ?
B9B B4B B1B 108.4(3) . . ?
B9B B4B C3B 104.5(2) . . ?
B9B B4B H4B 122.26(16) . . ?
B9B B4B B5B 60.0(2) . . ?
B9B B4B B8B 60.1(2) . . ?
B4A B5A C1A 58.17(17) . . ?
H5A B5A C1A 120.0(19) . . ?
H5A B5A B4A 117.3(19) . . ?
B6A B5A C1A 59.81(19) . . ?
B6A B5A B4A 104.0(2) . . ?
B6A B5A H5A 129.5(19) . . ?
B9A B5A C1A 108.0(2) . . ?
B9A B5A B4A 59.00(18) . . ?
B9A B5A H5A 117.4(19) . . ?
B9A B5A B6A 108.0(2) . . ?
B10A B5A C1A 108.5(2) . . ?
B10A B5A B4A 104.5(2) . . ?
B10A B5A H5A 127.3(19) . . ?
B10A B5A B6A 60.7(2) . . ?
B10A B5A B9A 59.53(19) . . ?
B1A B5A C1A 0.0 . . ?
B1A B5A B4A 58.17(17) . . ?
B1A B5A H5A 120.0(19) . . ?
B1A B5A B6A 59.81(19) . . ?
B1A B5A B9A 108.0(2) . . ?
B1A B5A B10A 108.5(2) . . ?
C6 B5A C1A 58.17(17) . . ?
C6 B5A B4A 0.0 . . ?
C6 B5A H5A 117.3(19) . . ?
C6 B5A B6A 104.0(2) . . ?
C6 B5A B9A 59.00(18) . . ?
C6 B5A B10A 104.5(2) . . ?
C6 B5A B1A 58.17(17) . . ?
B4B B5B B1B 59.1(2) . . ?
H5B B5B B1B 122.10(19) . . ?
H5B B5B B4B 122.84(19) . . ?
C6B B5B B1B 58.2(2) . . ?
C6B B5B B4B 103.5(3) . . ?
C6B B5B H5B 125.38(18) . . ?
B9B B5B B1B 107.5(3) . . ?
B9B B5B B4B 60.4(2) . . ?
B9B B5B H5B 122.37(18) . . ?
B9B B5B C6B 104.2(3) . . ?
B10B B5B B1B 107.4(3) . . ?
B10B B5B B4B 107.7(3) . . ?
B10B B5B H5B 121.64(19) . . ?
B10B B5B C6B 58.5(2) . . ?
B10B B5B B9B 59.8(2) . . ?
C2A B6A C1A 60.35(19) . . ?
B5A B6A C1A 60.34(19) . . ?
B5A B6A C2A 108.9(2) . . ?
H6A B6A C1A 121.6(17) . . ?
H6A B6A C2A 124.6(18) . . ?
H6A B6A B5A 118.1(19) . . ?
B10A B6A C1A 108.1(2) . . ?
B10A B6A C2A 108.7(2) . . ?
B10A B6A B5A 59.72(19) . . ?
B10A B6A H6A 119.4(17) . . ?
B11A B6A C1A 108.0(2) . . ?
B11A B6A C2A 60.21(19) . . ?
B11A B6A B5A 107.8(2) . . ?
B11A B6A H6A 123.9(18) . . ?
B11A B6A B10A 60.02(19) . . ?
B2A B6A C1A 60.35(19) . . ?
B2A B6A C2A 0.0 . . ?
B2A B6A B5A 108.9(2) . . ?
B2A B6A H6A 124.6(18) . . ?
B2A B6A B10A 108.7(2) . . ?
B2A B6A B11A 60.21(19) . . ?
B1A B6A C1A 0.0 . . ?
B1A B6A C2A 60.35(19) . . ?
B1A B6A B5A 60.34(19) . . ?
B1A B6A H6A 121.6(17) . . ?
B1A B6A B10A 108.1(2) . . ?
B1A B6A B11A 108.0(2) . . ?
B1A B6A B2A 60.35(19) . . ?
B2B C6B B1B 63.4(2) . . ?
B5B C6B B1B 62.8(2) . . ?
B5B C6B B2B 115.5(3) . . ?
H6B C6B B1B 117.35(17) . . ?
H6B C6B B2B 117.33(17) . . ?
H6B C6B B5B 117.38(18) . . ?
B10B C6B B1B 114.5(3) . . ?
B10B C6B B2B 114.5(3) . . ?
B10B C6B B5B 62.6(2) . . ?
B10B C6B H6B 118.20(16) . . ?
B11B C6B B1B 115.4(3) . . ?
B11B C6B B2B 62.7(2) . . ?
B11B C6B B5B 115.1(3) . . ?
B11B C6B H6B 117.48(16) . . ?
B11B C6B B10B 62.5(2) . . ?
B3A B7A C2A 59.28(18) . . ?
H7A B7A C2A 124.5(17) . . ?
H7A B7A B3A 117.3(17) . . ?
B8A B7A C2A 104.7(2) . . ?
B8A B7A B3A 59.20(17) . . ?
B8A B7A H7A 119.6(17) . . ?
B11A B7A C2A 60.34(19) . . ?
B11A B7A B3A 107.4(2) . . ?
B11A B7A H7A 128.5(17) . . ?
B11A B7A B8A 104.3(2) . . ?
B12A B7A C2A 108.3(2) . . ?
B12A B7A B3A 108.4(2) . . ?
B12A B7A H7A 122.2(17) . . ?
B12A B7A B8A 58.77(18) . . ?
B12A B7A B11A 59.63(19) . . ?
B2A B7A C2A 0.0 . . ?
B2A B7A B3A 59.28(18) . . ?
B2A B7A H7A 124.5(17) . . ?
B2A B7A B8A 104.7(2) . . ?
B2A B7A B11A 60.34(19) . . ?
B2A B7A B12A 108.3(2) . . ?
C8A B7A C2A 104.7(2) . . ?
C8A B7A B3A 59.20(17) . . ?
C8A B7A H7A 119.6(17) . . ?
C8A B7A B8A 0.0 . . ?
C8A B7A B11A 104.3(2) . . ?
C8A B7A B12A 58.77(18) . . ?
C8A B7A B2A 104.7(2) . . ?
B4A B8A B3A 61.41(17) . . ?
B7A B8A B3A 63.29(18) . . ?
B7A B8A B4A 111.6(2) . . ?
H8A B8A B3A 117.07(15) . . ?
H8A B8A B4A 121.46(14) . . ?
H8A B8A B7A 117.64(15) . . ?
B9A B8A B3A 114.6(2) . . ?
B9A B8A B4A 60.97(17) . . ?
B9A B8A B7A 115.2(2) . . ?
B9A B8A H8A 117.70(15) . . ?
B12A B8A B3A 115.4(2) . . ?
B12A B8A B4A 110.7(2) . . ?
B12A B8A B7A 63.33(19) . . ?
B12A B8A H8A 118.33(15) . . ?
B12A B8A B9A 62.43(18) . . ?
C3B B8B B7B 59.1(2) . . ?
B4B B8B B7B 108.5(3) . . ?
B4B B8B C3B 58.48(19) . . ?
H8B B8B B7B 121.28(19) . . ?
H8B B8B C3B 125.01(16) . . ?
H8B B8B B4B 121.13(16) . . ?
B9B B8B B7B 108.1(3) . . ?
B9B B8B C3B 104.5(2) . . ?
B9B B8B B4B 60.3(2) . . ?
B9B B8B H8B 122.27(16) . . ?
B12B B8B B7B 59.5(2) . . ?
B12B B8B C3B 104.3(2) . . ?
B12B B8B B4B 108.4(2) . . ?
B12B B8B H8B 122.49(17) . . ?
B12B B8B B9B 60.25(19) . . ?
B5A B9A B4A 58.10(17) . . ?
B8A B9A B4A 57.47(17) . . ?
B8A B9A B5A 104.4(2) . . ?
H9A B9A B4A 116.0(18) . . ?
H9A B9A B5A 122.5(19) . . ?
H9A B9A B8A 118(2) . . ?
B10A B9A B4A 104.2(2) . . ?
B10A B9A B5A 60.01(19) . . ?
B10A B9A B8A 104.2(2) . . ?
B10A B9A H9A 132.3(19) . . ?
B12A B9A B4A 104.6(2) . . ?
B12A B9A B5A 107.9(2) . . ?
B12A B9A B8A 58.24(18) . . ?
B12A B9A H9A 126.5(19) . . ?
B12A B9A B10A 60.00(19) . . ?
C6 B9A B4A 0.0 . . ?
C6 B9A B5A 58.10(17) . . ?
C6 B9A B8A 57.47(17) . . ?
C6 B9A H9A 116.0(18) . . ?
C6 B9A B10A 104.2(2) . . ?
C6 B9A B12A 104.6(2) . . ?
C8A B9A B4A 57.47(17) . . ?
C8A B9A B5A 104.4(2) . . ?
C8A B9A B8A 0.0 . . ?
C8A B9A H9A 118(2) . . ?
C8A B9A B10A 104.2(2) . . ?
C8A B9A B12A 58.24(18) . . ?
C8A B9A C6 57.47(17) . . ?
B4B B9B S1R 120.1(2) . . ?
B5B B9B S1R 114.8(2) . . ?
B5B B9B B4B 59.7(2) . . ?
B8B B9B S1R 127.7(2) . . ?
B8B B9B B4B 59.60(19) . . ?
B8B B9B B5B 107.6(3) . . ?
B10B B9B S1R 119.5(2) . . ?
B10B B9B B4B 107.3(3) . . ?
B10B B9B B5B 60.0(2) . . ?
B10B B9B B8B 107.5(2) . . ?
B12B B9B S1R 126.9(2) . . ?
B12B B9B B4B 107.8(2) . . ?
B12B B9B B5B 108.2(3) . . ?
B12B B9B B8B 60.2(2) . . ?
B12B B9B B10B 59.9(2) . . ?
B6A B10A B5A 59.6(2) . . ?
B9A B10A B5A 60.46(19) . . ?
B9A B10A B6A 107.8(2) . . ?
H10A B10A B5A 121.60(15) . . ?
H10A B10A B6A 122.16(15) . . ?
H10A B10A B9A 121.52(15) . . ?
B11A B10A B5A 107.4(2) . . ?
B11A B10A B6A 59.65(19) . . ?
B11A B10A B9A 107.6(2) . . ?
B11A B10A H10A 122.34(15) . . ?
B12A B10A B5A 108.5(2) . . ?
B12A B10A B6A 107.6(2) . . ?
B12A B10A B9A 60.37(19) . . ?
B12A B10A H10A 121.61(15) . . ?
B12A B10A B11A 59.50(19) . . ?
C6B B10B B5B 58.9(2) . . ?
B9B B10B B5B 60.2(2) . . ?
B9B B10B C6B 104.7(3) . . ?
H10B B10B B5B 120.79(19) . . ?
H10B B10B C6B 124.94(16) . . ?
H10B B10B B9B 122.04(16) . . ?
B11B B10B B5B 109.1(3) . . ?
B11B B10B C6B 59.0(2) . . ?
B11B B10B B9B 108.7(2) . . ?
B11B B10B H10B 121.01(17) . . ?
B12B B10B B5B 109.0(3) . . ?
B12B B10B C6B 104.6(2) . . ?
B12B B10B B9B 60.7(2) . . ?
B12B B10B H10B 122.12(16) . . ?
B12B B10B B11B 59.8(2) . . ?
B6A B11A C2A 60.22(18) . . ?
B7A B11A C2A 60.56(18) . . ?
B7A B11A B6A 108.6(2) . . ?
B10A B11A C2A 108.9(2) . . ?
B10A B11A B6A 60.33(19) . . ?
B10A B11A B7A 108.6(2) . . ?
H11A B11A C2A 116.9(17) . . ?
H11A B11A B6A 120.9(18) . . ?
H11A B11A B7A 119.3(18) . . ?
H11A B11A B10A 125.0(18) . . ?
B12A B11A C2A 109.2(2) . . ?
B12A B11A B6A 108.4(2) . . ?
B12A B11A B7A 60.58(18) . . ?
B12A B11A B10A 59.85(19) . . ?
B12A B11A H11A 124.1(17) . . ?
B2A B11A C2A 0.0 . . ?
B2A B11A B6A 60.22(18) . . ?
B2A B11A B7A 60.56(18) . . ?
B2A B11A B10A 108.9(2) . . ?
B2A B11A H11A 116.9(17) . . ?
B2A B11A B12A 109.2(2) . . ?
B2B B11B B7B 59.6(2) . . ?
C6B B11B B7B 103.8(3) . . ?
C6B B11B B2B 58.1(2) . . ?
B10B B11B B7B 107.6(3) . . ?
B10B B11B B2B 107.3(3) . . ?
B10B B11B C6B 58.4(2) . . ?
H11B B11B B7B 122.8(2) . . ?
H11B B11B B2B 121.97(18) . . ?
H11B B11B C6B 125.26(16) . . ?
H11B B11B B10B 121.68(17) . . ?
B12B B11B B7B 59.9(2) . . ?
B12B B11B B2B 107.7(3) . . ?
B12B B11B C6B 104.5(3) . . ?
B12B B11B B10B 60.2(2) . . ?
B12B B11B H11B 122.26(18) . . ?
B8A B12A B7A 57.90(17) . . ?
B9A B12A B7A 108.1(2) . . ?
B9A B12A B8A 59.33(18) . . ?
B10A B12A B7A 108.6(2) . . ?
B10A B12A B8A 104.8(2) . . ?
B10A B12A B9A 59.63(19) . . ?
B11A B12A B7A 59.79(19) . . ?
B11A B12A B8A 103.7(2) . . ?
B11A B12A B9A 107.9(2) . . ?
B11A B12A B10A 60.65(19) . . ?
H12A B12A B7A 123.0(19) . . ?
H12A B12A B8A 118.5(19) . . ?
H12A B12A B9A 115.2(18) . . ?
H12A B12A B10A 124.5(19) . . ?
H12A B12A B11A 130.5(18) . . ?
C8A B12A B7A 57.90(17) . . ?
C8A B12A B8A 0.0 . . ?
C8A B12A B9A 59.33(18) . . ?
C8A B12A B10A 104.8(2) . . ?
C8A B12A B11A 103.7(2) . . ?
C8A B12A H12A 118.5(19) . . ?
B8B B12B B7B 59.8(2) . . ?
B9B B12B B7B 107.8(3) . . ?
B9B B12B B8B 59.6(2) . . ?
B10B B12B B7B 107.7(3) . . ?
B10B B12B B8B 106.7(3) . . ?
B10B B12B B9B 59.4(2) . . ?
B11B B12B B7B 60.2(2) . . ?
B11B B12B B8B 107.6(2) . . ?
B11B B12B B9B 107.9(3) . . ?
B11B B12B B10B 60.0(2) . . ?
H12B B12B B7B 121.67(19) . . ?
H12B B12B B8B 122.40(17) . . ?
H12B B12B B9B 121.98(16) . . ?
H12B B12B B10B 122.32(16) . . ?
H12B B12B B11B 121.56(18) . . ?
B9C S1S C3A 108.5(13) . . ?
C1 N1A B3A 118(2) . . ?
C5A N1A B3A 132(3) . . ?
C5A N1A C1 109(2) . . ?
B2C C1C H1C 122(4) . . ?
B3C C1C H1C 120(5) . . ?
B3C C1C B2C 57.3(12) . . ?
B4C C1C H1C 118(5) . . ?
B4C C1C B2C 108.4(16) . . ?
B4C C1C B3C 60.8(14) . . ?
B5C C1C H1C 119(4) . . ?
B5C C1C B2C 113.1(18) . . ?
B5C C1C B3C 110.2(18) . . ?
B5C C1C B4C 60.9(16) . . ?
B6C C1C H1C 124(5) . . ?
B6C C1C B2C 61.3(13) . . ?
B6C C1C B3C 106.8(16) . . ?
B6C C1C B4C 110.3(17) . . ?
B6C C1C B5C 63.5(17) . . ?
N1A C1 O6A 129(3) . . ?
C3A C1 O6A 125(3) . . ?
C3A C1 N1A 106(2) . . ?
C1 C3A S1S 117(2) . . ?
C4A C3A S1S 134(2) . . ?
C4A C3A C1 108(2) . . ?
C5A C4A C3A 109(2) . . ?
H4Aa C4A C3A 125.3(17) . . ?
H4Aa C4A C5A 125.3(15) . . ?
N1A C5A O7A 126(3) . . ?
C4A C5A O7A 127(3) . . ?
C4A C5A N1A 106(2) . . ?
B2C C7C H7C 123(5) . . ?
B3C C7C H7C 128(5) . . ?
B3C C7C B2C 57.8(14) . . ?
B8C C7C H7C 123(5) . . ?
B8C C7C B2C 108.6(18) . . ?
B8C C7C B3C 61.7(16) . . ?
B11C C7C H7C 121(5) . . ?
B11C C7C B2C 59.7(14) . . ?
B11C C7C B3C 103.2(18) . . ?
B11C C7C B8C 104.5(18) . . ?
B12C C7C H7C 120(5) . . ?
B12C C7C B2C 106.0(18) . . ?
B12C C7C B3C 105.9(18) . . ?
B12C C7C B8C 59.3(13) . . ?
B12C C7C B11C 56.7(15) . . ?
C7C B2C C1C 109.5(17) . . ?
B3C B2C C1C 60.0(14) . . ?
B3C B2C C7C 60.9(16) . . ?
B6C B2C C1C 55.5(13) . . ?
B6C B2C C7C 109.9(17) . . ?
B6C B2C B3C 104.3(16) . . ?
B11C B2C C1C 104.4(15) . . ?
B11C B2C C7C 62.7(16) . . ?
B11C B2C B3C 107.8(17) . . ?
B11C B2C B6C 59.4(14) . . ?
H2C B2C C1C 120(4) . . ?
H2C B2C C7C 124(4) . . ?
H2C B2C B3C 126(4) . . ?
H2C B2C B6C 118(4) . . ?
H2C B2C B11C 122(4) . . ?
C7C B3C C1C 112.0(18) . . ?
B2C B3C C1C 62.7(15) . . ?
B2C B3C C7C 61.3(16) . . ?
H3C B3C C1C 119(5) . . ?
H3C B3C C7C 122(5) . . ?
H3C B3C B2C 124(5) . . ?
B4C B3C C1C 59.6(14) . . ?
B4C B3C C7C 112.8(18) . . ?
B4C B3C B2C 111.9(17) . . ?
B4C B3C H3C 114(4) . . ?
B8C B3C C1C 110.4(17) . . ?
B8C B3C C7C 60.6(15) . . ?
B8C B3C B2C 110.6(17) . . ?
B8C B3C H3C 118(5) . . ?
B8C B3C B4C 63.0(14) . . ?
B3C B4C C1C 59.6(14) . . ?
H4C B4C C1C 123(5) . . ?
H4C B4C B3C 117(5) . . ?
B5C B4C C1C 60.3(16) . . ?
B5C B4C B3C 108.7(18) . . ?
B5C B4C H4C 126(5) . . ?
B8C B4C C1C 108.1(16) . . ?
B8C B4C B3C 60.1(14) . . ?
B8C B4C H4C 117(5) . . ?
B8C B4C B5C 109.8(17) . . ?
B9C B4C C1C 106.7(16) . . ?
B9C B4C B3C 106.1(15) . . ?
B9C B4C H4C 125(5) . . ?
B9C B4C B5C 60.8(16) . . ?
B9C B4C B8C 59.2(13) . . ?
B4C B5C C1C 58.8(16) . . ?
H5C B5C C1C 127(5) . . ?
H5C B5C B4C 129(5) . . ?
B6C B5C C1C 55.1(15) . . ?
B6C B5C B4C 102.1(19) . . ?
B6C B5C H5C 122(5) . . ?
B9C B5C C1C 105.4(18) . . ?
B9C B5C B4C 60.4(15) . . ?
B9C B5C H5C 123(5) . . ?
B9C B5C B6C 103.6(19) . . ?
B10C B5C C1C 103.9(19) . . ?
B10C B5C B4C 105.9(19) . . ?
B10C B5C H5C 117(5) . . ?
B10C B5C B6C 59.4(17) . . ?
B10C B5C B9C 58.1(16) . . ?
B2C B6C C1C 63.2(14) . . ?
B5C B6C C1C 61.4(17) . . ?
B5C B6C B2C 112.9(18) . . ?
H6C B6C C1C 123(5) . . ?
H6C B6C B2C 122(5) . . ?
H6C B6C B5C 118(5) . . ?
B10C B6C C1C 110.6(17) . . ?
B10C B6C B2C 109.8(16) . . ?
B10C B6C B5C 61.4(16) . . ?
B10C B6C H6C 117(5) . . ?
B11C B6C C1C 112.1(17) . . ?
B11C B6C B2C 61.4(13) . . ?
B11C B6C B5C 110.8(19) . . ?
B11C B6C H6C 119(5) . . ?
B11C B6C B10C 59.4(15) . . ?
B3C B8C C7C 57.6(15) . . ?
B4C B8C C7C 105.3(17) . . ?
B4C B8C B3C 56.9(13) . . ?
H8C B8C C7C 124(5) . . ?
H8C B8C B3C 120(5) . . ?
H8C B8C B4C 117(5) . . ?
B9C B8C C7C 108.8(16) . . ?
B9C B8C B3C 103.2(16) . . ?
B9C B8C B4C 58.6(12) . . ?
B9C B8C H8C 123(5) . . ?
B12C B8C C7C 61.5(15) . . ?
B12C B8C B3C 104.5(15) . . ?
B12C B8C B4C 106.2(15) . . ?
B12C B8C H8C 129(5) . . ?
B12C B8C B9C 60.4(12) . . ?
B4C B9C S1S 119.1(16) . . ?
B5C B9C S1S 112.6(16) . . ?
B5C B9C B4C 58.8(15) . . ?
B8C B9C S1S 126.1(16) . . ?
B8C B9C B4C 62.2(14) . . ?
B8C B9C B5C 110.7(17) . . ?
B10C B9C S1S 119.4(16) . . ?
B10C B9C B4C 107.4(16) . . ?
B10C B9C B5C 61.7(17) . . ?
B10C B9C B8C 108.6(15) . . ?
B12C B9C S1S 127.6(15) . . ?
B12C B9C B4C 108.3(15) . . ?
B12C B9C B5C 110.1(17) . . ?
B12C B9C B8C 59.4(12) . . ?
B12C B9C B10C 60.0(14) . . ?
B6C B10C B5C 59.2(16) . . ?
B9C B10C B5C 60.2(16) . . ?
B9C B10C B6C 104.9(16) . . ?
H10C B10C B5C 118(5) . . ?
H10C B10C B6C 122(5) . . ?
H10C B10C B9C 123(5) . . ?
B11C B10C B5C 108.6(17) . . ?
B11C B10C B6C 59.1(14) . . ?
B11C B10C B9C 107.5(16) . . ?
B11C B10C H10C 123(5) . . ?
B12C B10C B5C 109.9(17) . . ?
B12C B10C B6C 105.2(16) . . ?
B12C B10C B9C 61.3(13) . . ?
B12C B10C H10C 125(5) . . ?
B12C B10C B11C 58.8(14) . . ?
B2C B11C C7C 57.6(14) . . ?
B6C B11C C7C 105.6(17) . . ?
B6C B11C B2C 59.2(13) . . ?
B10C B11C C7C 110.5(17) . . ?
B10C B11C B2C 109.9(16) . . ?
B10C B11C B6C 61.6(14) . . ?
H11C B11C C7C 121(5) . . ?
H11C B11C B2C 120(4) . . ?
H11C B11C B6C 122(5) . . ?
H11C B11C B10C 121(4) . . ?
B12C B11C C7C 61.6(15) . . ?
B12C B11C B2C 108.3(16) . . ?
B12C B11C B6C 109.3(16) . . ?
B12C B11C B10C 61.6(14) . . ?
B12C B11C H11C 122(5) . . ?
B8C B12C C7C 59.2(15) . . ?
B9C B12C C7C 106.7(16) . . ?
B9C B12C B8C 60.1(13) . . ?
B10C B12C C7C 108.9(17) . . ?
B10C B12C B8C 108.0(15) . . ?
B10C B12C B9C 58.7(14) . . ?
B11C B12C C7C 61.7(15) . . ?
B11C B12C B8C 108.4(16) . . ?
B11C B12C B9C 105.9(16) . . ?
B11C B12C B10C 59.5(15) . . ?
H12C B12C C7C 122(4) . . ?
H12C B12C B8C 122(5) . . ?
H12C B12C B9C 123(5) . . ?
H12C B12C B10C 121(4) . . ?
H12C B12C B11C 122(4) . . ?
B6A B2A B3A 107.3(2) . . ?
B7A B2A B3A 60.20(18) . . ?
B7A B2A B6A 106.9(2) . . ?
B11A B2A B3A 107.2(2) . . ?
B11A B2A B6A 59.6(2) . . ?
B11A B2A B7A 59.10(18) . . ?
B1A B2A B3A 59.98(18) . . ?
B1A B2A B6A 59.25(19) . . ?
B1A B2A B7A 107.4(2) . . ?
B1A B2A B11A 106.7(2) . . ?
H2Aa B2A B3A 121.76(15) . . ?
H2Aa B2A B6A 122.40(16) . . ?
H2Aa B2A B7A 122.17(15) . . ?
H2Aa B2A B11A 122.62(16) . . ?
H2Aa B2A B1A 122.29(15) . . ?
B5A B1A B3A 108.6(2) . . ?
B6A B1A B3A 107.9(2) . . ?
B6A B1A B5A 59.9(2) . . ?
B2A B1A B3A 59.52(19) . . ?
B2A B1A B5A 108.5(2) . . ?
B2A B1A B6A 60.40(19) . . ?
C6 B1A B3A 59.46(17) . . ?
C6 B1A B5A 58.54(18) . . ?
C6 B1A B6A 104.3(2) . . ?
C6 B1A B2A 105.0(2) . . ?
H1Aa B1A B3A 121.25(15) . . ?
H1Aa B1A B5A 121.20(15) . . ?
H1Aa B1A B6A 122.59(16) . . ?
H1Aa B1A B2A 122.17(15) . . ?
H1Aa B1A C6 124.72(15) . . ?
B5A C6 B3A 115.3(2) . . ?
B9A C6 B3A 114.9(2) . . ?
B9A C6 B5A 62.89(19) . . ?
B1A C6 B3A 62.82(18) . . ?
B1A C6 B5A 63.29(19) . . ?
B1A C6 B9A 115.4(2) . . ?
C8A C6 B3A 61.18(17) . . ?
C8A C6 B5A 111.4(2) . . ?
C8A C6 B9A 61.55(18) . . ?
C8A C6 B1A 111.2(2) . . ?
H6 C6 B3A 117.37(14) . . ?
H6 C6 B5A 117.96(15) . . ?
H6 C6 B9A 117.12(15) . . ?
H6 C6 B1A 118.02(15) . . ?
H6 C6 C8A 121.24(14) . . ?
B7A C8A B3A 63.29(18) . . ?
B9A C8A B3A 114.6(2) . . ?
B9A C8A B7A 115.2(2) . . ?
B12A C8A B3A 115.4(2) . . ?
B12A C8A B7A 63.33(19) . . ?
B12A C8A B9A 62.43(18) . . ?
C6 C8A B3A 61.41(17) . . ?
C6 C8A B7A 111.6(2) . . ?
C6 C8A B9A 60.97(17) . . ?
C6 C8A B12A 110.7(2) . . ?
H8Aa C8A B3A 117.07(15) . . ?
H8Aa C8A B7A 117.64(15) . . ?
H8Aa C8A B9A 117.70(15) . . ?
H8Aa C8A B12A 118.33(15) . . ?
H8Aa C8A C6 121.46(14) . . ?

loop_
_geom_bond_atom_site_label_1
_geom_bond_atom_site_label_2
_geom_bond_distance
_geom_bond_site_symmetry_2
_geom_bond_publ_flag
S1R C3 1.735(4) . ?
S1R B9B 1.878(4) . ?
O6 C2 1.209(4) . ?
O7 C5 1.201(4) . ?
N1 C2 1.382(5) . ?
N1 C5 1.435(4) . ?
N1 B3A 1.480(5) . ?
C1A C2A 1.791(5) . ?
C1A B3A 1.782(5) . ?
C1A B4A 1.694(4) . ?
C1A B5A 1.781(5) . ?
C1A B6A 1.771(5) . ?
C1A H1A 1.1200 . ?
B1B H1B 1.1200 . ?
B1B B2B 1.786(6) . ?
B1B C3B 1.678(5) . ?
B1B B4B 1.751(5) . ?
B1B B5B 1.779(6) . ?
B1B C6B 1.700(5) . ?
C2 C3 1.517(5) . ?
C2A B3A 1.773(5) . ?
C2A B6A 1.792(5) . ?
C2A B7A 1.796(5) . ?
C2A B11A 1.792(5) . ?
C2A H2A 1.1200 . ?
C3 C4 1.333(5) . ?
C4 H4 0.9500 . ?
C4 C5 1.464(5) . ?
B7B H7B 1.1200 . ?
B7B B2B 1.769(6) . ?
B7B C3B 1.718(6) . ?
B7B B8B 1.777(6) . ?
B7B B11B 1.779(6) . ?
B7B B12B 1.773(6) . ?
B2B H2B 1.1200 . ?
B2B C3B 1.685(5) . ?
B2B C6B 1.700(5) . ?
B2B B11B 1.779(5) . ?
B3A B4A 1.725(4) . ?
B3A B7A 1.790(5) . ?
B3A B8A 1.721(4) . ?
B3A N1A 1.53(3) . ?
B3A B2A 1.773(5) . ?
B3A B1A 1.782(5) . ?
B3A C6 1.725(4) . ?
B3A C8A 1.721(4) . ?
C3B H3B 1.1200 . ?
C3B B4B 1.700(5) . ?
C3B B8B 1.703(5) . ?
B4A B5A 1.700(4) . ?
B4A B8A 1.655(4) . ?
B4A B9A 1.717(4) . ?
B4A H4A 1.1200 . ?
B4B H4B 1.1200 . ?
B4B B5B 1.773(6) . ?
B4B B8B 1.774(5) . ?
B4B B9B 1.786(5) . ?
B5A H5A 1.0175 . ?
B5A B6A 1.772(5) . ?
B5A B9A 1.783(5) . ?
B5A B10A 1.775(5) . ?
B5A B1A 1.781(5) . ?
B5A C6 1.700(4) . ?
B5B H5B 1.1200 . ?
B5B C6B 1.713(5) . ?
B5B B9B 1.779(5) . ?
B5B B10B 1.777(6) . ?
B6A H6A 1.1338 . ?
B6A B10A 1.792(5) . ?
B6A B11A 1.780(5) . ?
B6A B2A 1.792(5) . ?
B6A B1A 1.771(5) . ?
C6B H6B 1.1200 . ?
C6B B10B 1.706(5) . ?
C6B B11B 1.718(5) . ?
B7A H7A 1.1136 . ?
B7A B8A 1.691(4) . ?
B7A B11A 1.769(5) . ?
B7A B12A 1.783(4) . ?
B7A B2A 1.796(5) . ?
B7A C8A 1.691(4) . ?
B8A H8A 1.1200 . ?
B8A B9A 1.726(5) . ?
B8A B12A 1.707(4) . ?
B8B H8B 1.1200 . ?
B8B B9B 1.784(5) . ?
B8B B12B 1.794(5) . ?
B9A H9A 1.0411 . ?
B9A B10A 1.766(5) . ?
B9A B12A 1.779(5) . ?
B9A C6 1.717(4) . ?
B9A C8A 1.726(5) . ?
B9B B10B 1.773(5) . ?
B9B B12B 1.796(5) . ?
B10A H10A 1.1200 . ?
B10A B11A 1.787(5) . ?
B10A B12A 1.773(5) . ?
B10B H10B 1.1200 . ?
B10B B11B 1.777(5) . ?
B10B B12B 1.781(5) . ?
B11A H11A 1.1581 . ?
B11A B12A 1.766(5) . ?
B11A B2A 1.792(5) . ?
B11B H11B 1.1200 . ?
B11B B12B 1.772(5) . ?
B12A H12A 1.0499 . ?
B12A C8A 1.707(4) . ?
B12B H12B 1.1200 . ?
S1S C3A 1.73(3) . ?
S1S B9C 1.89(2) . ?
O6A C1 1.21(3) . ?
O7A C5A 1.18(3) . ?
N1A C1 1.38(3) . ?
N1A C5A 1.44(3) . ?
C1C H1C 1.17(3) . ?
C1C B2C 1.74(3) . ?
C1C B3C 1.70(3) . ?
C1C B4C 1.70(3) . ?
C1C B5C 1.72(4) . ?
C1C B6C 1.61(3) . ?
C1 C3A 1.53(3) . ?
C3A C4A 1.33(3) . ?
C4A C5A 1.49(3) . ?
C4A H4Aa 0.9500 . ?
C7C H7C 1.11(3) . ?
C7C B2C 1.71(4) . ?
C7C B3C 1.70(4) . ?
C7C B8C 1.76(4) . ?
C7C B11C 1.80(4) . ?
C7C B12C 1.80(4) . ?
B2C B3C 1.65(3) . ?
B2C B6C 1.71(3) . ?
B2C B11C 1.75(3) . ?
B2C H2C 1.16(3) . ?
B3C H3C 1.10(3) . ?
B3C B4C 1.72(3) . ?
B3C B8C 1.77(3) . ?
B4C H4C 1.13(3) . ?
B4C B5C 1.73(4) . ?
B4C B8C 1.83(3) . ?
B4C B9C 1.76(3) . ?
B5C H5C 1.11(3) . ?
B5C B6C 1.75(4) . ?
B5C B9C 1.77(4) . ?
B5C B10C 1.79(4) . ?
B6C H6C 1.10(3) . ?
B6C B10C 1.76(4) . ?
B6C B11C 1.71(3) . ?
B8C H8C 1.11(3) . ?
B8C B9C 1.77(3) . ?
B8C B12C 1.76(3) . ?
B9C B10C 1.73(3) . ?
B9C B12C 1.78(3) . ?
B10C H10C 1.13(3) . ?
B10C B11C 1.72(3) . ?
B10C B12C 1.75(3) . ?
B11C H11C 1.14(3) . ?
B11C B12C 1.71(3) . ?
B12C H12C 1.14(3) . ?
B2A B1A 1.791(5) . ?
B2A H2Aa 1.1200 . ?
B1A C6 1.694(4) . ?
B1A H1Aa 1.1200 . ?
C6 C8A 1.655(4) . ?
C6 H6 1.1200 . ?
C8A H8Aa 1.1200 . ?

loop_
_geom_torsion_atom_site_label_1
_geom_torsion_atom_site_label_2
_geom_torsion_atom_site_label_3
_geom_torsion_atom_site_label_4
_geom_torsion
_geom_torsion_site_symmetry_1
_geom_torsion_site_symmetry_2
_geom_torsion_site_symmetry_3
_geom_torsion_site_symmetry_4
_geom_torsion_publ_flag
S1R C3 C2 O6 2.4(3) . . . . ?
S1R C3 C2 N1 -178.0(4) . . . . ?
S1R C3 C4 C5 177.9(4) . . . . ?
O6 C2 N1 C5 178.6(6) . . . . ?
O6 C2 N1 B3A 6.6(5) . . . . ?
O6 C2 C3 C4 -178.1(4) . . . . ?
O7 C5 N1 C2 179.9(5) . . . . ?
O7 C5 N1 B3A -8.0(5) . . . . ?
O7 C5 C4 C3 -178.9(5) . . . . ?
N1 C2 C3 C4 1.5(4) . . . . ?
N1 C5 C4 C3 0.8(4) . . . . ?
N1 B3A N1A C1 6(17) . . . . ?
N1 B3A N1A C5A 173(14) . . . . ?
C1A B3A N1A C1 -75(3) . . . . ?
C1A B3A N1A C5A 92(3) . . . . ?
C1A B4A B8A B3A 39.4(2) . . . . ?
C1A B4A B8A B7A -0.6(2) . . . . ?
C1A B4A B8A B9A -108.3(3) . . . . ?
C1A B4A B8A B12A -69.1(2) . . . . ?
B1B B2B C3B B7B 142.8(3) . . . . ?
B1B B2B C3B B4B 36.6(3) . . . . ?
B1B B2B C3B B8B 107.0(2) . . . . ?
B1B B2B C6B B5B -36.4(3) . . . . ?
B1B B2B C6B B10B -106.3(2) . . . . ?
B1B B2B C6B B11B -142.8(3) . . . . ?
B1B C3B B2B B7B -142.8(3) . . . . ?
B1B C3B B2B C6B -41.5(3) . . . . ?
B1B C3B B2B B11B -102.2(2) . . . . ?
B1B C3B B4B B5B 40.7(3) . . . . ?
B1B C3B B4B B8B 143.4(3) . . . . ?
B1B C3B B4B B9B 102.8(2) . . . . ?
B1B B4B C3B B7B -107.5(3) . . . . ?
B1B B4B C3B B2B -37.2(3) . . . . ?
B1B B4B C3B B8B -143.4(3) . . . . ?
B1B C6B B2B B7B 102.3(3) . . . . ?
B1B C6B B2B C3B 41.2(3) . . . . ?
B1B C6B B2B B11B 142.8(3) . . . . ?
C2 C3 C4 C5 -1.4(3) . . . . ?
C2A B3A N1A C1 9(3) . . . . ?
C2A B3A N1A C5A 176(5) . . . . ?
C2A B7A B8A B3A -39.5(2) . . . . ?
C2A B7A B8A B4A -0.4(2) . . . . ?
C2A B7A B8A B9A 66.7(2) . . . . ?
C2A B7A B8A B12A 102.7(3) . . . . ?
C2A B7A C8A B3A -39.5(2) . . . . ?
C2A B7A C8A B9A 66.7(2) . . . . ?
C2A B7A C8A B12A 102.7(3) . . . . ?
C2A B7A C8A C6 -0.4(2) . . . . ?
B7B B2B C3B B4B -106.2(2) . . . . ?
B7B B2B C3B B8B -35.8(3) . . . . ?
B7B B2B C6B B5B 65.8(3) . . . . ?
B7B B2B C6B B10B -4.1(3) . . . . ?
B7B B2B C6B B11B -40.6(3) . . . . ?
B7B C3B B2B C6B 101.3(2) . . . . ?
B7B C3B B2B B11B 40.7(3) . . . . ?
B7B C3B B4B B5B -66.8(3) . . . . ?
B7B C3B B4B B8B 35.9(3) . . . . ?
B7B C3B B4B B9B -4.6(3) . . . . ?
B2B C3B B4B B5B 3.4(3) . . . . ?
B2B C3B B4B B8B 106.1(4) . . . . ?
B2B C3B B4B B9B 65.6(3) . . . . ?
B3A B4A B8A B7A -39.9(2) . . . . ?
B3A B4A B8A B9A -147.6(2) . . . . ?
B3A B4A B8A B12A -108.45(19) . . . . ?
B3A B7A B8A B4A 39.1(2) . . . . ?
B3A B7A B8A B9A 106.2(2) . . . . ?
B3A B7A B8A B12A 142.2(2) . . . . ?
B3A B7A C8A B9A 106.2(2) . . . . ?
B3A B7A C8A B12A 142.2(2) . . . . ?
B3A B7A C8A C6 39.1(2) . . . . ?
B3A B8A B4A B5A 107.9(2) . . . . ?
B3A B8A B4A B9A 147.6(2) . . . . ?
B3A B8A B7A B11A -102.0(2) . . . . ?
B3A B8A B7A B12A -142.2(2) . . . . ?
B3A B8A B7A B2A -39.5(2) . . . . ?
B3A N1A C1 O6A -3(7) . . . . ?
B3A N1A C1 C3A 172(5) . . . . ?
B3A N1A C5A O7A 1(8) . . . . ?
B3A N1A C5A C4A -172(6) . . . . ?
B3A B1A C6 B5A -142.7(2) . . . . ?
B3A B1A C6 B9A -106.2(2) . . . . ?
B3A B1A C6 C8A -38.7(2) . . . . ?
B3A C6 B1A B5A 142.7(3) . . . . ?
B3A C6 B1A B6A 102.5(2) . . . . ?
B3A C6 B1A B2A 39.9(2) . . . . ?
B3A C6 C8A B7A -39.9(2) . . . . ?
B3A C6 C8A B9A -147.6(2) . . . . ?
B3A C6 C8A B12A -108.45(19) . . . . ?
B3A C8A B7A B11A -102.0(2) . . . . ?
B3A C8A B7A B12A -142.2(2) . . . . ?
B3A C8A B7A B2A -39.5(2) . . . . ?
B3A C8A C6 B5A 107.9(2) . . . . ?
B3A C8A C6 B9A 147.6(2) . . . . ?
B3A C8A C6 B1A 39.4(2) . . . . ?
B4A B8A B7A B11A -62.9(2) . . . . ?
B4A B8A B7A B12A -103.1(3) . . . . ?
B4A B8A B7A B2A -0.4(2) . . . . ?
B5A B1A C6 B9A 36.5(2) . . . . ?
B5A B1A C6 C8A 104.08(19) . . . . ?
B5A C6 B1A B6A -40.2(2) . . . . ?
B5A C6 B1A B2A -102.8(2) . . . . ?
B5A C6 C8A B7A 68.0(2) . . . . ?
B5A C6 C8A B9A -39.7(2) . . . . ?
B5A C6 C8A B12A -0.5(2) . . . . ?
B6A B1A C6 B9A -3.7(3) . . . . ?
B6A B1A C6 C8A 63.9(2) . . . . ?
B7A C8A C6 B9A 107.7(3) . . . . ?
B7A C8A C6 B1A -0.6(2) . . . . ?
B9A C6 B1A B2A -66.4(2) . . . . ?
B9A C6 C8A B12A 39.2(2) . . . . ?
B9A C8A C6 B1A -108.3(2) . . . . ?
B12A C8A C6 B1A -69.1(2) . . . . ?
S1S C3A C1 O6A -5(4) . . . . ?
S1S C3A C1 N1A 179(4) . . . . ?
S1S C3A C4A C5A 178(5) . . . . ?
O6A C1 N1A C5A -173(6) . . . . ?
O6A C1 C3A C4A 177(5) . . . . ?
O7A C5A N1A C1 168(7) . . . . ?
O7A C5A C4A C3A -167(6) . . . . ?
N1A C1 C3A C4A 1(5) . . . . ?
N1A C5A C4A C3A 6(5) . . . . ?
C1C B2C B3C C7C 140(2) . . . . ?
C1C B2C B3C B4C 34.9(18) . . . . ?
C1C B2C B3C B8C 103.1(15) . . . . ?
C1C B3C B2C C7C -140(2) . . . . ?
C1C B3C B2C B6C -34.7(18) . . . . ?
C1C B3C B2C B11C -96.7(16) . . . . ?
C1 C3A C4A C5A -4(4) . . . . ?
C7C B2C B3C B4C -104.9(17) . . . . ?
C7C B2C B3C B8C -36.7(19) . . . . ?
C7C B3C B2C B6C 105.1(18) . . . . ?
C7C B3C B2C B11C 43.1(19) . . . . ?
B2A B1A C6 C8A 1.2(2) . . . . ?

loop_
_restr_equal_distance_atom_site_label_1
_restr_equal_distance_atom_site_label_2
_restr_equal_distance_site_symmetry_2
_restr_equal_distance_class_id
S1R C2 1 74
S1R C3 1 1
S1R C4 1 76
S1R B4B 1 78
S1R B5B 1 79
S1R B8B 1 81
S1R B9B 1 3
S1R B10B 1 83
S1R B12B 1 85
O6 N1 1 87
O6 C2 1 5
O6 C3 1 89
O7 N1 1 90
O7 C4 1 92
O7 C5 1 7
N1 C2 1 9
N1 C3 1 94
N1 C4 1 96
N1 C5 1 11
N1 B3A 1 13
B1B H1B 1 15
B1B B7B 1 98
B1B B2B 1 100
B1B H2B 1 102
B1B C3B 1 104
B1B H3B 1 106
B1B B4B 1 108
B1B H4B 1 110
B1B B5B 1 112
B1B H5B 1 114
B1B C6B 1 116
B1B H6B 1 118
B1B B8B 1 120
B1B B9B 1 122
B1B B10B 1 124
B1B B11B 1 126
H1B B2B 1 128
H1B C3B 1 130
H1B B4B 1 132
H1B B5B 1 134
H1B C6B 1 136
C2 C3 1 22
C2 C4 1 138
C2 C5 1 140
C2 B3A 1 142
C3 C4 1 24
C3 H4 1 144
C3 C5 1 146
C3 B9B 1 148
C4 H4 1 25
C4 C5 1 26
H4 C5 1 152
C5 B3A 1 154
B7B H7B 1 28
B7B B2B 1 156
B7B H2B 1 157
B7B C3B 1 158
B7B H3B 1 31
B7B B4B 1 67
B7B C6B 1 21
B7B B8B 1 69
B7B H8B 1 33
B7B B9B 1 70
B7B B10B 1 6
B7B B11B 1 71
B7B H11B 1 35
B7B B12B 1 73
B7B H12B 1 23
H7B B2B 1 37
H7B C3B 1 75
H7B B8B 1 14
H7B B11B 1 77
H7B B12B 1 39
B2B H2B 1 32
B2B C3B 1 34
B2B H3B 1 80
B2B B4B 1 41
B2B B5B 1 82
B2B C6B 1 36
B2B H6B 1 84
B2B B8B 1 42
B2B B10B 1 86
B2B B11B 1 38
B2B H11B 1 88
B2B B12B 1 43
H2B C3B 1 16
H2B C6B 1 91
H2B B11B 1 45
C3B H3B 1 40
C3B B4B 1 93
C3B H4B 1 27
C3B B5B 1 95
C3B C6B 1 46
C3B B8B 1 97
C3B H8B 1 8
C3B B9B 1 99
C3B B11B 1 47
C3B B12B 1 101
H3B B4B 1 103
H3B B8B 1 49
B4B H4B 1 44
B4B B5B 1 105
B4B H5B 1 17
B4B C6B 1 107
B4B B8B 1 51
B4B H8B 1 109
B4B B9B 1 48
B4B B10B 1 111
B4B B12B 1 52
H4B B5B 1 113
H4B B8B 1 4
H4B B9B 1 115
B5B H5B 1 50
B5B C6B 1 53
B5B H6B 1 117
B5B B8B 1 29
B5B B9B 1 119
B5B B10B 1 54
B5B H10B 1 121
B5B B11B 1 18
B5B B12B 1 123
H5B C6B 1 125
H5B B9B 1 30
H5B B10B 1 127
C6B H6B 1 55
C6B B9B 1 56
C6B B10B 1 129
C6B H10B 1 10
C6B B11B 1 131
C6B H11B 1 57
C6B B12B 1 133
H6B B10B 1 135
H6B B11B 1 59
B8B H8B 1 58
B8B B9B 1 137
B8B B10B 1 19
B8B B11B 1 139
B8B B12B 1 60
B8B H12B 1 141
H8B B9B 1 143
H8B B12B 1 61
B9B B10B 1 145
B9B H10B 1 2
B9B B11B 1 147
B9B B12B 1 62
B9B H12B 1 149
B10B H10B 1 64
B10B B11B 1 150
B10B H11B 1 63
B10B B12B 1 151
B10B H12B 1 20
H10B B11B 1 65
H10B B12B 1 153
B11B H11B 1 68
B11B B12B 1 155
B11B H12B 1 66
H11B B12B 1 12
B12B H12B 1 72
S1S C1 1 74
S1S C3A 1 1
S1S C4A 1 76
S1S B4C 1 78
S1S B5C 1 79
S1S B8C 1 81
S1S B9C 1 3
S1S B10C 1 83
S1S B12C 1 85
O6A N1A 1 87
O6A C1 1 5
O6A C3A 1 89
O7A N1A 1 90
O7A C4A 1 92
O7A C5A 1 7
N1A B3A 1 13
N1A C1 1 9
N1A C3A 1 94
N1A C4A 1 96
N1A C5A 1 11
C1C H1C 1 15
C1C C7C 1 98
C1C B2C 1 100
C1C B3C 1 104
C1C H3C 1 106
C1C B4C 1 108
C1C H4C 1 110
C1C B5C 1 112
C1C H5C 1 114
C1C B6C 1 116
C1C H6C 1 118
C1C B8C 1 120
C1C B9C 1 122
C1C B10C 1 124
C1C B11C 1 126
C1C H2C 1 102
H1C B2C 1 128
H1C B3C 1 130
H1C B4C 1 132
H1C B5C 1 134
H1C B6C 1 136
C1 B3A 1 142
C1 C3A 1 22
C1 C4A 1 138
C1 C5A 1 140
C3A C4A 1 24
C3A C5A 1 146
C3A B9C 1 148
C4A C5A 1 26
C5A B3A 1 154
C7C H7C 1 28
C7C B2C 1 156
C7C B3C 1 158
C7C H3C 1 31
C7C B4C 1 67
C7C B6C 1 21
C7C B8C 1 69
C7C H8C 1 33
C7C B9C 1 70
C7C B10C 1 6
C7C B11C 1 71
C7C H11C 1 35
C7C B12C 1 73
C7C H12C 1 23
C7C H2C 1 157
H7C B2C 1 37
H7C B3C 1 75
H7C B8C 1 14
H7C B11C 1 77
H7C B12C 1 39
B2C B3C 1 34
B2C H3C 1 80
B2C B4C 1 41
B2C B5C 1 82
B2C B6C 1 36
B2C H6C 1 84
B2C B8C 1 42
B2C B10C 1 86
B2C B11C 1 38
B2C H11C 1 88
B2C B12C 1 43
B2C H2C 1 32
B3C H3C 1 40
B3C B4C 1 93
B3C H4C 1 27
B3C B5C 1 95
B3C B6C 1 46
B3C B8C 1 97
B3C H8C 1 8
B3C B9C 1 99
B3C B11C 1 47
B3C B12C 1 101
H3C B4C 1 103
H3C B8C 1 49
B4C H4C 1 44
B4C B5C 1 105
B4C H5C 1 17
B4C B6C 1 107
B4C B8C 1 51
B4C H8C 1 109
B4C B9C 1 48
B4C B10C 1 111
B4C B12C 1 52
H4C B5C 1 113
H4C B8C 1 4
H4C B9C 1 115
B5C H5C 1 50
B5C B6C 1 53
B5C H6C 1 117
B5C B8C 1 29
B5C B9C 1 119
B5C B10C 1 54
B5C H10C 1 121
B5C B11C 1 18
B5C B12C 1 123
H5C B6C 1 125
H5C B9C 1 30
H5C B10C 1 127
B6C H6C 1 55
B6C B9C 1 56
B6C B10C 1 129
B6C H10C 1 10
B6C B11C 1 131
B6C H11C 1 57
B6C B12C 1 133
H6C B10C 1 135
H6C B11C 1 59
B8C H8C 1 58
B8C B9C 1 137
B8C B10C 1 19
B8C B11C 1 139
B8C B12C 1 60
B8C H12C 1 141
H8C B9C 1 143
H8C B12C 1 61
B9C B10C 1 145
B9C H10C 1 2
B9C B11C 1 147
B9C B12C 1 62
B9C H12C 1 149
B10C H10C 1 64
B10C B11C 1 150
B10C H11C 1 63
B10C B12C 1 151
B10C H12C 1 20
H10C B11C 1 65
H10C B12C 1 153
B11C H11C 1 68
B11C B12C 1 155
B11C H12C 1 66
H11C B12C 1 12
B12C H12C 1 72
H2C B3C 1 16
H2C B6C 1 91
H2C B11C 1 45

loop_
_restr_equal_distance_class_class_id
_restr_equal_distance_class_target_weight_param
_restr_equal_distance_class_average
_restr_equal_distance_class_esd
_restr_equal_distance_class_diff_max
1 0.0200 1.7350 0.0003 0.0003
2 0.0400 2.5419 0.0085 0.0085
3 0.0200 1.8832 0.0052 0.0052
4 0.0400 2.5461 0.0021 0.0021
5 0.0200 1.2092 0.0004 0.0004
6 0.0400 2.8801 0.0105 0.0105
7 0.0200 1.1884 0.0123 0.0123
8 0.0400 2.5220 0.0037 0.0037
9 0.0200 1.3833 0.0010 0.0010
10 0.0400 2.5315 0.0108 0.0108
11 0.0200 1.4399 0.0050 0.0050
12 0.0400 2.5271 0.0254 0.0254
13 0.0200 1.5039 0.0236 0.0236
14 0.0400 2.5439 0.0035 0.0035
15 0.0200 1.1432 0.0232 0.0232
16 0.0400 2.5069 0.0019 0.0019
17 0.0400 2.5722 0.0125 0.0125
18 0.0400 2.8739 0.0206 0.0206
19 0.0400 2.8558 0.0126 0.0126
20 0.0400 2.5504 0.0103 0.0103
21 0.0400 2.7754 0.0237 0.0237
22 0.0200 1.5261 0.0089 0.0089
23 0.0400 2.5680 0.0222 0.0222
24 0.0200 1.3336 0.0009 0.0009
25 0.0200 0.9500 0.0000 0.0000
26 0.0200 1.4762 0.0117 0.0117
27 0.0400 2.4830 0.0340 0.0340
28 0.0200 1.1175 0.0025 0.0025
29 0.0400 2.8925 0.0181 0.0181
30 0.0400 2.5575 0.0024 0.0024
31 0.0400 2.4582 0.0129 0.0129
32 0.0200 1.1391 0.0191 0.0191
33 0.0400 2.5484 0.0031 0.0031
34 0.0200 1.6663 0.0190 0.0190
35 0.0400 2.5718 0.0073 0.0073
36 0.0200 1.7052 0.0057 0.0057
37 0.0400 2.5196 0.0254 0.0254
38 0.0200 1.7639 0.0151 0.0151
39 0.0400 2.5492 0.0001 0.0001
40 0.0200 1.1086 0.0114 0.0114
41 0.0400 2.8260 0.0398 0.0398
42 0.0400 2.8345 0.0210 0.0210
43 0.0400 2.8340 0.0328 0.0328
44 0.0200 1.1250 0.0050 0.0050
45 0.0400 2.5544 0.0037 0.0037
46 0.0400 2.6273 0.0253 0.0253
47 0.0400 2.7496 0.0044 0.0044
48 0.0200 1.7734 0.0125 0.0125
49 0.0400 2.4614 0.0250 0.0250
50 0.0200 1.1164 0.0036 0.0036
51 0.0400 1.7998 0.0257 0.0257
52 0.0400 2.8803 0.0135 0.0135
53 0.0400 1.7331 0.0199 0.0199
54 0.0400 1.7847 0.0081 0.0081
55 0.0200 1.1099 0.0101 0.0101
56 0.0400 2.7604 0.0051 0.0051
57 0.0400 2.5227 0.0121 0.0121
58 0.0200 1.1158 0.0042 0.0042
59 0.0400 2.4421 0.0033 0.0033
60 0.0200 1.7767 0.0174 0.0174
61 0.0400 2.5915 0.0163 0.0163
62 0.0200 1.7864 0.0095 0.0095
63 0.0400 2.5292 0.0212 0.0212
64 0.0200 1.1249 0.0049 0.0049
65 0.0400 2.5291 0.0135 0.0135
66 0.0400 2.5237 0.0207 0.0207
67 0.0400 2.8648 0.0177 0.0177
68 0.0200 1.1295 0.0095 0.0095
69 0.0400 1.7666 0.0103 0.0103
70 0.0400 2.8757 0.0072 0.0072
71 0.0400 1.7889 0.0101 0.0101
72 0.0200 1.1306 0.0106 0.0106
73 0.0400 1.7853 0.0127 0.0127
74 0.0400 2.7739 0.0204 0.0204
75 0.0400 2.5398 0.0026 0.0026
76 0.0400 2.8453 0.0109 0.0109
77 0.0400 2.5617 0.0009 0.0009
78 0.0400 3.1605 0.0137 0.0137
79 0.0400 3.0618 0.0191 0.0191
80 0.0400 2.4213 0.0119 0.0119
81 0.0400 3.2755 0.0122 0.0122
82 0.0400 2.8866 0.0008 0.0008
83 0.0400 3.1391 0.0143 0.0143
84 0.0400 2.4514 0.0243 0.0243
85 0.0400 3.2880 0.0012 0.0012
86 0.0400 2.8510 0.0126 0.0126
87 0.0400 2.3274 0.0129 0.0129
88 0.0400 2.5380 0.0172 0.0172
89 0.0400 2.4363 0.0018 0.0018
90 0.0400 2.3352 0.0030 0.0030
91 0.0400 2.5023 0.0205 0.0205
92 0.0400 2.4001 0.0071 0.0071
93 0.0400 1.7077 0.0081 0.0081
94 0.0400 2.3368 0.0036 0.0036
95 0.0400 2.7750 0.0269 0.0269
96 0.0400 2.3369 0.0080 0.0080
97 0.0400 1.7386 0.0359 0.0359
98 0.0400 2.8475 0.0305 0.0305
99 0.0400 2.7679 0.0108 0.0108
100 0.0400 1.7632 0.0232 0.0232
101 0.0400 2.7784 0.0157 0.0157
102 0.0400 2.5427 0.0155 0.0155
103 0.0400 2.4088 0.0207 0.0207
104 0.0400 1.6866 0.0089 0.0089
105 0.0400 1.7524 0.0207 0.0207
106 0.0400 2.4147 0.0131 0.0131
107 0.0400 2.7246 0.0138 0.0138
108 0.0400 1.7233 0.0280 0.0280
109 0.0400 2.5390 0.0020 0.0020
110 0.0400 2.5094 0.0129 0.0129
111 0.0400 2.8399 0.0261 0.0261
112 0.0400 1.7496 0.0292 0.0292
113 0.0400 2.5564 0.0049 0.0049
114 0.0400 2.5550 0.0015 0.0015
115 0.0400 2.5749 0.0099 0.0099
116 0.0400 1.6541 0.0464 0.0464
117 0.0400 2.4559 0.0157 0.0157
118 0.0400 2.4075 0.0206 0.0206
119 0.0400 1.7731 0.0059 0.0059
120 0.0400 2.8506 0.0002 0.0002
121 0.0400 2.5350 0.0042 0.0042
122 0.0400 2.8212 0.0473 0.0473
123 0.0400 2.9001 0.0049 0.0049
124 0.0400 2.8161 0.0488 0.0488
125 0.0400 2.5267 0.0054 0.0054
126 0.0400 2.8226 0.0658 0.0658
127 0.0400 2.5278 0.0213 0.0213
128 0.0400 2.5585 0.0014 0.0014
129 0.0400 1.7317 0.0256 0.0256
130 0.0400 2.4974 0.0024 0.0024
131 0.0400 1.7157 0.0019 0.0019
132 0.0400 2.4947 0.0306 0.0306
133 0.0400 2.7752 0.0155 0.0155
134 0.0400 2.5259 0.0259 0.0259
135 0.0400 2.4536 0.0100 0.0100
136 0.0400 2.4923 0.0313 0.0313
137 0.0400 1.7778 0.0063 0.0063
138 0.0400 2.3155 0.0117 0.0117
139 0.0400 2.8455 0.0333 0.0333
140 0.0400 2.2997 0.0110 0.0110
141 0.0400 2.5639 0.0103 0.0103
142 0.0400 2.5217 0.0281 0.0281
143 0.0400 2.5607 0.0027 0.0027
144 0.0400 2.0339 0.0000 0.0000
145 0.0400 1.7515 0.0214 0.0214
146 0.0400 2.2967 0.0084 0.0084
147 0.0400 2.8331 0.0514 0.0514
148 0.0400 2.9141 0.0278 0.0278
149 0.0400 2.5762 0.0052 0.0052
150 0.0400 1.7484 0.0290 0.0290
151 0.0400 1.7677 0.0130 0.0130
152 0.0400 2.1562 0.0000 0.0000
153 0.0400 2.5640 0.0055 0.0055
154 0.0400 2.6489 0.0637 0.0637
155 0.0400 1.7397 0.0328 0.0328
156 0.0400 1.7389 0.0304 0.0304
157 0.0400 2.5434 0.0013 0.0013
158 0.0400 1.7097 0.0078 0.0078
